data_7251009
loop_
_publ_author_name
'Douib, Haiet'
'Lefeuvre, Bertrand'
'Flores Gonzalez, Jessica'
'Dorcet, Vincent'
'Pointillart, Fabrice'

_publ_section_title
;
 Versatility of the methyl-bipyrimidine-<i>N</i>-oxide ligand for the
 design of lanthanide single-molecule magnets.
;
_journal_issue 47
_journal_name_full CrystEngComm
_journal_page_first 7677
_journal_page_last 7688
_journal_paper_doi 10.1039/d5ce00831j
_journal_volume 27
_journal_year 2025
_chemical_absolute_configuration rm/ad/rmad/syn/unk/.
_chemical_compound_source 'synthesis as described'
_chemical_formula_moiety 'C93 H86 F42 N4 O13 Yb2'
_chemical_formula_sum 'C93 H86 F42 N4 O13 Yb2'
_chemical_formula_weight 2611.73
_space_group_crystal_system orthorhombic
_space_group_IT_number 19
_space_group_name_Hall 'P 2ac 2ab'
_space_group_name_H-M_alt 'P 21 21 21'
_atom_sites_solution_hydrogens geom
_atom_sites_solution_primary dual
_atom_sites_solution_secondary difmap
_audit_update_record
;
2025-08-22 deposited with the CCDC.	2025-10-14 downloaded from the CCDC.
;
_cell_angle_alpha 90
_cell_angle_beta 90
_cell_angle_gamma 90
_cell_formula_units_Z 4
_cell_length_a 20.1753(11)
_cell_length_b 21.9101(12)
_cell_length_c 23.9762(16)
_cell_measurement_reflns_used 9916
_cell_measurement_temperature 150(2)
_cell_measurement_theta_max 23.5092
_cell_measurement_theta_min 2.2796
_cell_measurement_wavelength 0.710730
_cell_volume 10598.5(11)
_computing_cell_refinement 'Bruker APEX2 (Bruker, 2014)'
_computing_data_collection 'Bruker APEX2 (Bruker, 2014)'
_computing_data_reduction 'Bruker APEX2 (Bruker, 2014)'
_computing_molecular_graphics
;
   'SXGRAPH (L. Farrugia, 1999), Mercury (CSD, 2020)'
;
_computing_publication_material 'CRYSCALC (T. Roisnel, local program, 2020)'
_computing_structure_refinement 'SHELXL-2018_3 (Sheldrick, 2018)'
_computing_structure_solution 'SHELXT (Sheldrick, 2015)'
_diffrn_ambient_temperature 150(2)
_diffrn_detector CCD-LDI-APEX2
_diffrn_detector_area_resol_mean 8.33
_diffrn_measured_fraction_theta_full 0.998
_diffrn_measured_fraction_theta_max 0.996
_diffrn_measurement_device_type 'APEXII Bruker-AXS'
_diffrn_measurement_method 'CCD rotation images, thin slices'
_diffrn_orient_matrix_UB_11 -0.0444237
_diffrn_orient_matrix_UB_12 -0.0184895
_diffrn_orient_matrix_UB_13 -0.0075307
_diffrn_orient_matrix_UB_21 0.0160099
_diffrn_orient_matrix_UB_22 -0.0144776
_diffrn_orient_matrix_UB_23 -0.0371891
_diffrn_orient_matrix_UB_31 0.0150650
_diffrn_orient_matrix_UB_32 -0.0391362
_diffrn_orient_matrix_UB_33 0.0173151
_diffrn_radiation_monochromator graphite
_diffrn_radiation_probe x-ray
_diffrn_radiation_source 'fine-focus sealed tube'
_diffrn_radiation_type MoK\a
_diffrn_radiation_wavelength 0.71073
_diffrn_reflns_av_R_equivalents 0.0478
_diffrn_reflns_av_unetI/netI 0.1116
_diffrn_reflns_limit_h_max 26
_diffrn_reflns_limit_h_min -25
_diffrn_reflns_limit_k_max 28
_diffrn_reflns_limit_k_min -21
_diffrn_reflns_limit_l_max 31
_diffrn_reflns_limit_l_min -20
_diffrn_reflns_number 47342
_diffrn_reflns_theta_full 25.242
_diffrn_reflns_theta_max 27.501
_diffrn_reflns_theta_min 2.280
_exptl_absorpt_coefficient_mu 1.887
_exptl_absorpt_correction_T_max 0.782
_exptl_absorpt_correction_T_min 0.586
_exptl_absorpt_correction_type multi-scan
_exptl_absorpt_process_details
;
  [Sheldrick, G.M. (2014). SADABS Bruker AXS Inc., Madison, Wisconsin, USA]
;
_exptl_crystal_colour yellow
_exptl_crystal_density_diffrn 1.637
_exptl_crystal_description board
_exptl_crystal_F_000 5176
_exptl_crystal_size_max 0.600
_exptl_crystal_size_mid 0.220
_exptl_crystal_size_min 0.130
_refine_diff_density_max 2.888
_refine_diff_density_min -1.139
_refine_diff_density_rms 0.140
_refine_ls_abs_structure_details
;
Flack x determined using 6054 quotients [(I+)-(I-)]/[(I+)+(I-)]
(Parsons, Flack and Wagner, Acta Cryst. B69 (2013) 249-259).
;
_refine_ls_abs_structure_Flack -0.004(5)
_refine_ls_extinction_method none
_refine_ls_goodness_of_fit_ref 1.023
_refine_ls_hydrogen_treatment constr
_refine_ls_matrix_type full
_refine_ls_number_parameters 1435
_refine_ls_number_reflns 24066
_refine_ls_number_restraints 256
_refine_ls_restrained_S_all 1.027
_refine_ls_R_factor_all 0.0926
_refine_ls_R_factor_gt 0.0571
_refine_ls_shift/su_max 0.001
_refine_ls_shift/su_mean 0.000
_refine_ls_structure_factor_coef Fsqd
_refine_ls_weighting_details 'w=1/[\s^2^(Fo^2^)+(0.0563P)^2^+2.2680P] where P=(Fo^2^+2Fc^2^)/3'
_refine_ls_weighting_scheme calc
_refine_ls_wR_factor_gt 0.1194
_refine_ls_wR_factor_ref 0.1345
_reflns_Friedel_coverage 0.842
_reflns_Friedel_fraction_full 0.990
_reflns_Friedel_fraction_max 0.979
_reflns_number_gt 17507
_reflns_number_total 24066
_reflns_threshold_expression >2sigma(I)
_cod_data_source_file d5ce00831j2.cif
_cod_data_source_block SL14
_cod_depositor_comments 'Adding full bibliography for 7251008--7251017.cif.'
_cod_database_code 7251009

loop_
_space_group_symop_operation_xyz
'x, y, z'
'-x+1/2, -y, z+1/2'
'-x, y+1/2, -z+1/2'
'x+1/2, -y+1/2, -z'

loop_
_atom_site_label
_atom_site_type_symbol
_atom_site_fract_x
_atom_site_fract_y
_atom_site_fract_z
_atom_site_U_iso_or_equiv
_atom_site_adp_type
_atom_site_occupancy
_atom_site_site_symmetry_order
_atom_site_calc_flag
_atom_site_refinement_flags_posn
_atom_site_refinement_flags_adp
_atom_site_refinement_flags_occupancy
_atom_site_disorder_assembly
_atom_site_disorder_group
Yb1 Yb 0.45209(2) 0.34375(2) 0.21951(2) 0.02260(11) Uani 1 1 d . . . . .
Yb2 Yb 0.78496(2) 0.31245(2) 0.28758(2) 0.02587(12) Uani 1 1 d . . . . .
O1 O 0.4511(4) 0.2503(3) 0.1809(3) 0.0329(19) Uani 1 1 d . . . . .
O2 O 0.5420(4) 0.3447(3) 0.1576(3) 0.0299(17) Uani 1 1 d . . . . .
O3 O 0.4204(3) 0.2978(3) 0.2970(3) 0.0284(18) Uani 1 1 d . . . . .
O4 O 0.3920(4) 0.4174(3) 0.2694(4) 0.031(2) Uani 1 1 d . . . . .
O5 O 0.4389(4) 0.4223(3) 0.1614(3) 0.0289(18) Uani 1 1 d . . . . .
O6 O 0.3458(4) 0.3311(3) 0.1876(3) 0.0304(18) Uani 1 1 d . . . . .
O7 O 0.5263(3) 0.4024(3) 0.2684(3) 0.0271(19) Uani 1 1 d . . . . .
O71 O 0.7812(4) 0.2460(3) 0.3583(4) 0.0340(19) Uani 1 1 d . . . . .
O72 O 0.7126(4) 0.3575(3) 0.3515(3) 0.0289(17) Uani 1 1 d . . . . .
O73 O 0.8194(4) 0.3387(3) 0.2016(3) 0.037(2) Uani 1 1 d . . . . .
O74 O 0.7999(4) 0.2220(3) 0.2398(3) 0.0307(19) Uani 1 1 d . . . . .
O75 O 0.8225(4) 0.4060(3) 0.3036(3) 0.034(2) Uani 1 1 d . . . . .
O76 O 0.8965(4) 0.2975(3) 0.3056(4) 0.038(2) Uani 1 1 d . . . . .
N1 N 0.5550(4) 0.2823(4) 0.2614(4) 0.026(2) Uani 1 1 d . . . . .
N2 N 0.6701(4) 0.2671(4) 0.2745(4) 0.023(2) Uani 1 1 d . . . . .
N3 N 0.6966(4) 0.3783(4) 0.2392(4) 0.028(2) Uani 1 1 d . U . . .
N4 N 0.5876(4) 0.4113(4) 0.2514(4) 0.025(2) Uani 1 1 d . U . . .
F1 F 0.3150(10) 0.1735(11) 0.1448(11) 0.095(3) Uani 0.57(3) 1 d D . P A 1
F2 F 0.3628(11) 0.2370(11) 0.0851(15) 0.095(3) Uani 0.57(3) 1 d D . P A 1
F3 F 0.3084(10) 0.1630(11) 0.0524(11) 0.095(3) Uani 0.57(3) 1 d D . P A 1
F4 F 0.3895(17) 0.0818(11) 0.1089(13) 0.106(8) Uani 0.57(3) 1 d D U P A 1
F5 F 0.437(2) 0.1471(19) 0.0453(18) 0.112(9) Uani 0.57(3) 1 d D . P A 1
C1 C 0.3500(16) 0.1780(15) 0.0921(15) 0.103(8) Uani 0.57(3) 1 d D U P A 1
C2 C 0.4073(16) 0.1406(15) 0.1023(17) 0.095(7) Uani 0.57(3) 1 d D U P A 1
F1B F 0.3365(14) 0.1711(14) 0.1632(13) 0.095(3) Uani 0.43(3) 1 d D . P A 2
F2B F 0.3479(15) 0.2334(15) 0.0909(19) 0.095(3) Uani 0.43(3) 1 d D . P A 2
F3B F 0.2911(13) 0.1520(15) 0.0800(15) 0.095(3) Uani 0.43(3) 1 d D . P A 2
F4B F 0.396(2) 0.0852(15) 0.0787(19) 0.106(8) Uani 0.43(3) 1 d D U P A 2
F5B F 0.428(3) 0.168(3) 0.037(3) 0.112(9) Uani 0.43(3) 1 d D . P A 2
C1B C 0.3458(16) 0.1739(17) 0.1028(17) 0.103(8) Uani 0.43(3) 1 d D U P A 2
C2B C 0.4077(18) 0.1436(18) 0.093(2) 0.095(7) Uani 0.43(3) 1 d D U P A 2
F6 F 0.5122(5) 0.1202(4) 0.1206(5) 0.095(4) Uani 1 1 d . . . . .
F7 F 0.4468(6) 0.1322(4) 0.1880(5) 0.097(4) Uani 1 1 d . . . . .
C3 C 0.4630(7) 0.1552(7) 0.1402(8) 0.060(5) Uani 1 1 d . . . . .
C4 C 0.4854(6) 0.2226(5) 0.1439(6) 0.037(3) Uani 1 1 d . . . . .
C5 C 0.5356(6) 0.2454(6) 0.1131(5) 0.035(3) Uani 1 1 d . . . . .
C6 C 0.5614(5) 0.3062(6) 0.1228(5) 0.030(3) Uani 1 1 d . . . . .
C7 C 0.6192(6) 0.3151(7) 0.0848(5) 0.040(3) Uani 1 1 d . . . . .
C8 C 0.6733(7) 0.2703(7) 0.1074(6) 0.049(4) Uani 1 1 d . . . . .
H8A H 0.716292 0.277518 0.088629 0.058 Uiso 1 1 calc R U . . .
H8B H 0.679251 0.275467 0.148093 0.058 Uiso 1 1 calc R U . . .
C9 C 0.6473(7) 0.2073(7) 0.0941(7) 0.061(5) Uani 1 1 d . . . . .
H9A H 0.642293 0.182585 0.128385 0.073 Uiso 1 1 calc R U . . .
H9B H 0.677022 0.185711 0.067871 0.073 Uiso 1 1 calc R U . . .
C10 C 0.5790(7) 0.2204(7) 0.0669(6) 0.055(4) Uani 1 1 d . . . . .
C11 C 0.6428(7) 0.3811(7) 0.0776(6) 0.055(4) Uani 1 1 d . . . . .
H11A H 0.606749 0.405786 0.062096 0.083 Uiso 1 1 calc R U . . .
H11B H 0.680790 0.381964 0.052116 0.083 Uiso 1 1 calc R U . . .
H11C H 0.655995 0.397610 0.113885 0.083 Uiso 1 1 calc R U . . .
C12 C 0.5921(8) 0.2787(8) 0.0328(6) 0.063(5) Uani 1 1 d . . . . .
C13 C 0.6486(9) 0.2720(9) -0.0152(7) 0.085(7) Uani 1 1 d . . . . .
H13A H 0.640733 0.234673 -0.036652 0.128 Uiso 1 1 calc R U . . .
H13B H 0.692436 0.269971 0.002359 0.128 Uiso 1 1 calc R U . . .
H13C H 0.646727 0.307406 -0.040132 0.128 Uiso 1 1 calc R U . . .
C14 C 0.5316(7) 0.3077(9) 0.0055(6) 0.071(5) Uani 1 1 d . . . . .
H14A H 0.508900 0.277327 -0.017583 0.106 Uiso 1 1 calc R U . . .
H14B H 0.545726 0.342018 -0.017918 0.106 Uiso 1 1 calc R U . . .
H14C H 0.501294 0.322556 0.034435 0.106 Uiso 1 1 calc R U . . .
F21 F 0.2750(5) 0.2632(4) 0.3001(4) 0.073(3) Uani 1 1 d . U . . .
F22 F 0.2474(6) 0.2501(5) 0.3901(5) 0.103(4) Uani 1 1 d . U . . .
F23 F 0.2420(5) 0.1752(4) 0.3276(5) 0.091(3) Uani 1 1 d . U . . .
F24 F 0.3397(4) 0.1629(3) 0.3993(4) 0.063(2) Uani 1 1 d . . . . .
F25 F 0.3705(5) 0.1809(4) 0.3113(5) 0.095(4) Uani 1 1 d . . . . .
F26 F 0.3722(6) 0.2714(3) 0.4347(3) 0.080(3) Uani 1 1 d . . . . .
F27 F 0.4489(4) 0.2288(3) 0.3871(4) 0.059(2) Uani 1 1 d . . . . .
C21 C 0.2760(10) 0.2224(8) 0.3423(9) 0.083(4) Uani 1 1 d . U . . .
C22 C 0.3425(9) 0.2074(7) 0.3623(8) 0.070(4) Uani 1 1 d . U . . .
C23 C 0.3912(7) 0.2585(5) 0.3839(6) 0.038(3) Uani 1 1 d . . . . .
C24 C 0.3967(5) 0.3137(5) 0.3452(5) 0.026(2) Uani 1 1 d . . . . .
C25 C 0.3769(6) 0.3707(5) 0.3593(5) 0.027(3) Uani 1 1 d . . . . .
C26 C 0.3747(6) 0.4193(5) 0.3199(5) 0.028(3) Uani 1 1 d . . . . .
C27 C 0.3464(6) 0.4736(5) 0.3476(5) 0.033(3) Uani 1 1 d . . . . .
C28 C 0.2719(6) 0.4575(6) 0.3550(5) 0.038(3) Uani 1 1 d . . . . .
H28A H 0.252698 0.441526 0.319976 0.045 Uiso 1 1 calc R U . . .
H28B H 0.246120 0.493493 0.367327 0.045 Uiso 1 1 calc R U . . .
C29 C 0.2737(6) 0.4068(6) 0.4017(6) 0.043(3) Uani 1 1 d . . . . .
H29A H 0.250220 0.420497 0.435689 0.051 Uiso 1 1 calc R U . . .
H29B H 0.253445 0.368366 0.388279 0.051 Uiso 1 1 calc R U . . .
C30 C 0.3488(6) 0.3985(5) 0.4129(5) 0.033(3) Uani 1 1 d . . . . .
C31 C 0.3580(7) 0.5342(5) 0.3167(5) 0.041(3) Uani 1 1 d . . . . .
H31A H 0.405036 0.545168 0.318793 0.062 Uiso 1 1 calc R U . . .
H31B H 0.331369 0.566443 0.334109 0.062 Uiso 1 1 calc R U . . .
H31C H 0.344965 0.529740 0.277547 0.062 Uiso 1 1 calc R U . . .
C32 C 0.3747(6) 0.4662(5) 0.4073(6) 0.037(3) Uani 1 1 d . . . . .
C33 C 0.4502(7) 0.4686(6) 0.4085(5) 0.044(3) Uani 1 1 d . . . . .
H33A H 0.465065 0.510218 0.400293 0.066 Uiso 1 1 calc R U . . .
H33B H 0.468120 0.440506 0.380539 0.066 Uiso 1 1 calc R U . . .
H33C H 0.465971 0.456607 0.445619 0.066 Uiso 1 1 calc R U . . .
C34 C 0.3465(8) 0.5084(6) 0.4496(5) 0.048(4) Uani 1 1 d . . . . .
H34A H 0.360903 0.495772 0.486875 0.072 Uiso 1 1 calc R U . . .
H34B H 0.297968 0.507258 0.447627 0.072 Uiso 1 1 calc R U . . .
H34C H 0.361939 0.550034 0.442203 0.072 Uiso 1 1 calc R U . . .
F41 F 0.4601(10) 0.5024(6) -0.0178(6) 0.0689(19) Uani 0.69(2) 1 d D . P B 1
F42 F 0.5187(8) 0.4911(6) 0.0623(8) 0.0689(19) Uani 0.69(2) 1 d D . P B 1
F43 F 0.4326(10) 0.4297(6) 0.0370(7) 0.0689(19) Uani 0.69(2) 1 d D . P B 1
F44 F 0.4329(11) 0.5855(8) 0.0569(7) 0.0689(19) Uani 0.69(2) 1 d D U P B 1
F45 F 0.3502(8) 0.5197(7) 0.0416(7) 0.0689(19) Uani 0.69(2) 1 d D U P B 1
C41 C 0.4548(15) 0.4870(10) 0.0347(10) 0.080(7) Uani 0.69(2) 1 d D U P B 1
C42 C 0.4149(13) 0.5281(9) 0.0690(9) 0.067(5) Uani 0.69(2) 1 d D U P B 1
F41B F 0.489(2) 0.5103(14) -0.0025(13) 0.0689(19) Uani 0.31(2) 1 d D . P B 2
F42B F 0.5223(15) 0.5017(14) 0.0892(16) 0.0689(19) Uani 0.31(2) 1 d D . P B 2
F43B F 0.464(2) 0.4327(13) 0.0474(14) 0.0689(19) Uani 0.31(2) 1 d D . P B 2
F44B F 0.432(3) 0.5873(16) 0.0691(16) 0.0689(19) Uani 0.31(2) 1 d D . P B 2
F45B F 0.3649(17) 0.5136(16) 0.0279(14) 0.0689(19) Uani 0.31(2) 1 d D . P B 2
C41B C 0.472(2) 0.4932(17) 0.0474(16) 0.080(7) Uani 0.31(2) 1 d D U P B 2
C42B C 0.4158(18) 0.5275(17) 0.0703(18) 0.067(5) Uani 0.31(2) 1 d D . P B 2
F46 F 0.3512(4) 0.5563(3) 0.1436(3) 0.051(2) Uani 1 1 d . . . . .
F47 F 0.4538(4) 0.5386(3) 0.1606(4) 0.060(2) Uani 1 1 d . . . . .
C43 C 0.4018(7) 0.5185(6) 0.1319(5) 0.037(3) Uani 1 1 d . . . . .
C44 C 0.3859(6) 0.4517(5) 0.1501(5) 0.031(3) Uani 1 1 d . . . . .
C45 C 0.3230(6) 0.4303(5) 0.1496(5) 0.030(3) Uani 1 1 d . . . . .
C46 C 0.3098(6) 0.3689(5) 0.1664(5) 0.028(3) Uani 1 1 d . . . . .
C47 C 0.2331(6) 0.3598(6) 0.1580(5) 0.037(3) Uani 1 1 d . . . . .
C48 C 0.2041(6) 0.3994(6) 0.2053(5) 0.045(3) Uani 1 1 d . . . . .
H48A H 0.226355 0.390622 0.241194 0.054 Uiso 1 1 calc R U . . .
H48B H 0.155913 0.392100 0.209535 0.054 Uiso 1 1 calc R U . . .
C49 C 0.2178(7) 0.4656(6) 0.1863(6) 0.049(3) Uani 1 1 d . . . . .
H49A H 0.175792 0.487922 0.179773 0.058 Uiso 1 1 calc R U . . .
H49B H 0.244114 0.487896 0.214581 0.058 Uiso 1 1 calc R U . . .
C50 C 0.2560(6) 0.4585(6) 0.1332(5) 0.040(3) Uani 1 1 d . . . . .
C51 C 0.2109(7) 0.2939(6) 0.1581(5) 0.044(3) Uani 1 1 d . . . . .
H51A H 0.226801 0.273874 0.192126 0.067 Uiso 1 1 calc R U . . .
H51B H 0.229179 0.273017 0.125414 0.067 Uiso 1 1 calc R U . . .
H51C H 0.162413 0.292173 0.156914 0.067 Uiso 1 1 calc R U . . .
C52 C 0.2225(6) 0.4003(6) 0.1067(5) 0.039(3) Uani 1 1 d . . . . .
C53 C 0.1462(7) 0.4108(8) 0.0944(7) 0.067(5) Uani 1 1 d . . . . .
H53A H 0.140744 0.446684 0.070444 0.100 Uiso 1 1 calc R U . . .
H53B H 0.122480 0.417238 0.129562 0.100 Uiso 1 1 calc R U . . .
H53C H 0.128029 0.374796 0.075441 0.100 Uiso 1 1 calc R U . . .
C54 C 0.2544(7) 0.3769(7) 0.0541(5) 0.045(3) Uani 1 1 d . . . . .
H54A H 0.300688 0.366187 0.061727 0.068 Uiso 1 1 calc R U . . .
H54B H 0.252707 0.408591 0.025347 0.068 Uiso 1 1 calc R U . . .
H54C H 0.230528 0.340625 0.041135 0.068 Uiso 1 1 calc R U . . .
C61 C 0.5449(5) 0.2227(5) 0.2730(5) 0.028(3) Uani 1 1 d . . . . .
H61 H 0.500789 0.207706 0.273802 0.034 Uiso 1 1 calc R U . . .
C62 C 0.5952(5) 0.1836(5) 0.2837(6) 0.034(3) Uani 1 1 d . . . . .
H62 H 0.587038 0.141511 0.290426 0.041 Uiso 1 1 calc R U . . .
C63 C 0.6588(5) 0.2068(4) 0.2844(5) 0.028(2) Uani 1 1 d . . . . .
H63 H 0.695122 0.180483 0.291951 0.034 Uiso 1 1 calc R U . . .
C64 C 0.6177(5) 0.3020(4) 0.2631(4) 0.017(2) Uani 1 1 d . U . . .
C65 C 0.6328(5) 0.3661(4) 0.2514(4) 0.019(2) Uani 1 1 d . U . . .
C66 C 0.7138(6) 0.4339(5) 0.2234(5) 0.038(3) Uani 1 1 d . U . . .
H66 H 0.758850 0.441516 0.214048 0.046 Uiso 1 1 calc R U . . .
C67 C 0.6686(6) 0.4816(5) 0.2200(7) 0.050(4) Uani 1 1 d . . . . .
C68 C 0.6041(6) 0.4682(5) 0.2344(6) 0.042(3) Uani 1 1 d . . . . .
H68 H 0.571089 0.499070 0.232317 0.050 Uiso 1 1 calc R U . . .
C69 C 0.6880(8) 0.5448(6) 0.2004(9) 0.083(7) Uani 1 1 d . . . . .
H69A H 0.668751 0.552394 0.163480 0.125 Uiso 1 1 calc R U . . .
H69B H 0.736407 0.547665 0.198056 0.125 Uiso 1 1 calc R U . . .
H69C H 0.671405 0.575236 0.226840 0.125 Uiso 1 1 calc R U . . .
F71 F 0.8877(11) 0.1664(10) 0.3489(7) 0.069(2) Uani 0.682(15) 1 d D . P C 1
F72 F 0.8931(8) 0.1973(8) 0.4343(7) 0.069(2) Uani 0.682(15) 1 d D . P C 1
F73 F 0.9136(6) 0.1054(7) 0.4160(7) 0.069(2) Uani 0.682(15) 1 d D . P C 1
C71 C 0.8755(13) 0.1466(9) 0.3991(9) 0.049(5) Uani 0.682(15) 1 d D . P C 1
F71B F 0.897(3) 0.158(2) 0.3580(15) 0.069(2) Uani 0.318(15) 1 d D . P C 2
F72B F 0.8835(18) 0.2221(14) 0.4261(15) 0.069(2) Uani 0.318(15) 1 d D . P C 2
F73B F 0.9170(13) 0.1366(15) 0.4475(14) 0.069(2) Uani 0.318(15) 1 d D . P C 2
C71B C 0.881(3) 0.1582(17) 0.4103(18) 0.049(5) Uani 0.318(15) 1 d D . P C 2
F74 F 0.7769(4) 0.1175(3) 0.3596(3) 0.0462(19) Uani 1 1 d . . . . .
F75 F 0.8013(4) 0.0847(3) 0.4452(3) 0.052(2) Uani 1 1 d . . . . .
F76 F 0.7786(4) 0.1897(3) 0.4885(3) 0.052(2) Uani 1 1 d . . . . .
F77 F 0.6955(3) 0.1505(3) 0.4393(3) 0.0491(19) Uani 1 1 d . . . . .
C72 C 0.8025(7) 0.1346(6) 0.4104(6) 0.045(3) Uani 1 1 d . . . . .
C73 C 0.7568(6) 0.1795(6) 0.4348(6) 0.044(3) Uani 1 1 d . . . . .
C74 C 0.7451(6) 0.2392(6) 0.4026(5) 0.037(3) Uani 1 1 d . . . . .
C75 C 0.7003(6) 0.2808(6) 0.4235(5) 0.037(3) Uani 1 1 d . . . . .
C76 C 0.6868(6) 0.3371(5) 0.3965(5) 0.028(3) Uani 1 1 d . . . . .
C77 C 0.6316(6) 0.3668(6) 0.4302(5) 0.035(3) Uani 1 1 d . . . . .
C78 C 0.5703(6) 0.3276(5) 0.4166(5) 0.034(3) Uani 1 1 d . . . . .
H78A H 0.566160 0.320753 0.375975 0.040 Uiso 1 1 calc R U . . .
H78B H 0.529242 0.347104 0.430564 0.040 Uiso 1 1 calc R U . . .
C79 C 0.5846(7) 0.2666(6) 0.4481(6) 0.046(4) Uani 1 1 d . . . . .
H79A H 0.551257 0.259089 0.477563 0.055 Uiso 1 1 calc R U . . .
H79B H 0.585121 0.231557 0.422046 0.055 Uiso 1 1 calc R U . . .
C80 C 0.6538(7) 0.2777(7) 0.4734(6) 0.046(4) Uani 1 1 d . . . . .
C81 C 0.6237(7) 0.4349(5) 0.4186(5) 0.041(3) Uani 1 1 d . . . . .
H81A H 0.661660 0.457024 0.434178 0.061 Uiso 1 1 calc R U . . .
H81B H 0.582775 0.449632 0.435989 0.061 Uiso 1 1 calc R U . . .
H81C H 0.621659 0.441710 0.378264 0.061 Uiso 1 1 calc R U . . .
C82 C 0.6507(7) 0.3463(7) 0.4905(5) 0.045(3) Uani 1 1 d . . . . .
C83 C 0.7162(8) 0.3732(9) 0.5100(7) 0.077(5) Uani 1 1 d . . . . .
H83A H 0.714602 0.417794 0.506672 0.115 Uiso 1 1 calc R U . . .
H83B H 0.752288 0.357273 0.486903 0.115 Uiso 1 1 calc R U . . .
H83C H 0.723812 0.362005 0.549050 0.115 Uiso 1 1 calc R U . . .
C84 C 0.5991(9) 0.3617(7) 0.5317(6) 0.068(5) Uani 1 1 d . . . . .
H84A H 0.605308 0.336891 0.565336 0.101 Uiso 1 1 calc R U . . .
H84B H 0.555236 0.353444 0.515828 0.101 Uiso 1 1 calc R U . . .
H84C H 0.602373 0.405052 0.541474 0.101 Uiso 1 1 calc R U . . .
F91 F 0.9087(7) 0.4621(7) 0.0494(8) 0.094(3) Uani 0.721(11) 1 d D . P D 1
F92 F 0.9921(8) 0.4071(8) 0.0513(7) 0.094(3) Uani 0.721(11) 1 d D . P D 1
F93 F 0.9948(9) 0.4817(8) 0.0996(8) 0.094(3) Uani 0.721(11) 1 d D . P D 1
F94 F 0.9792(7) 0.3649(7) 0.1511(7) 0.079(5) Uani 0.721(11) 1 d D . P D 1
F95 F 0.9059(10) 0.4397(8) 0.1711(8) 0.101(6) Uani 0.721(11) 1 d D U P D 1
C91 C 0.9497(13) 0.4427(12) 0.0844(9) 0.080(7) Uani 0.721(11) 1 d D . P D 1
C92 C 0.9265(12) 0.4012(10) 0.1299(9) 0.063(5) Uani 0.721(11) 1 d D . P D 1
F91B F 0.9026(17) 0.4926(16) 0.0991(18) 0.094(3) Uani 0.279(11) 1 d D . P D 2
F92B F 0.962(2) 0.4368(19) 0.0468(15) 0.094(3) Uani 0.279(11) 1 d D . P D 2
F93B F 1.004(2) 0.473(2) 0.1194(17) 0.094(3) Uani 0.279(11) 1 d D . P D 2
F94B F 0.9780(19) 0.3509(18) 0.1170(16) 0.079(5) Uani 0.279(11) 1 d D . P D 2
F95B F 0.934(3) 0.411(2) 0.1834(17) 0.101(6) Uani 0.279(11) 1 d D U P D 2
C91B C 0.947(2) 0.4536(18) 0.102(2) 0.080(7) Uani 0.279(11) 1 d D . P D 2
C92B C 0.928(2) 0.3942(17) 0.1290(19) 0.063(5) Uani 0.279(11) 1 d D . P D 2
F96 F 0.8843(5) 0.3299(4) 0.0683(3) 0.076(3) Uani 1 1 d . . . . .
F97 F 0.8164(4) 0.3941(5) 0.1052(4) 0.074(3) Uani 1 1 d . . . . .
C93 C 0.8694(7) 0.3591(7) 0.1162(6) 0.050(4) Uani 1 1 d . . . . .
C94 C 0.8500(6) 0.3137(6) 0.1628(5) 0.037(3) Uani 1 1 d . . . . .
C95 C 0.8637(6) 0.2517(6) 0.1586(6) 0.038(3) Uani 1 1 d . . . . .
C96 C 0.8350(6) 0.2104(5) 0.1984(5) 0.027(3) Uani 1 1 d . . . . .
C97 C 0.8516(6) 0.1457(5) 0.1794(5) 0.029(3) Uani 1 1 d . . . . .
C98 C 0.8087(6) 0.1402(6) 0.1230(5) 0.043(3) Uani 1 1 d . . . . .
H98A H 0.808403 0.097583 0.109264 0.052 Uiso 1 1 calc R U . . .
H98B H 0.762405 0.153409 0.129494 0.052 Uiso 1 1 calc R U . . .
C99 C 0.8431(7) 0.1824(7) 0.0812(5) 0.047(3) Uani 1 1 d . . . . .
H99A H 0.812009 0.213286 0.066211 0.056 Uiso 1 1 calc R U . . .
H99B H 0.862337 0.158966 0.049773 0.056 Uiso 1 1 calc R U . . .
C100 C 0.8979(7) 0.2125(6) 0.1167(6) 0.049(4) Uani 1 1 d . . . . .
C101 C 0.8408(6) 0.0964(5) 0.2199(6) 0.041(3) Uani 1 1 d . . . . .
H10A H 0.867391 0.104091 0.253348 0.062 Uiso 1 1 calc R U . . .
H10B H 0.854035 0.057374 0.203285 0.062 Uiso 1 1 calc R U . . .
H10C H 0.793775 0.094827 0.229977 0.062 Uiso 1 1 calc R U . . .
C102 C 0.9222(7) 0.1579(6) 0.1542(6) 0.046(3) Uani 1 1 d . . . . .
C103 C 0.9722(6) 0.1761(7) 0.1980(6) 0.058(4) Uani 1 1 d . . . . .
H10D H 0.976066 0.143468 0.225782 0.087 Uiso 1 1 calc R U . . .
H10E H 0.957472 0.213730 0.216416 0.087 Uiso 1 1 calc R U . . .
H10F H 1.015332 0.183002 0.180414 0.087 Uiso 1 1 calc R U . . .
C104 C 0.9479(8) 0.1045(7) 0.1205(6) 0.061(4) Uani 1 1 d . . . . .
H10G H 0.991033 0.115002 0.104377 0.091 Uiso 1 1 calc R U . . .
H10H H 0.916534 0.095000 0.090552 0.091 Uiso 1 1 calc R U . . .
H10I H 0.952800 0.068851 0.144892 0.091 Uiso 1 1 calc R U . . .
F111 F 0.9068(6) 0.5213(6) 0.4198(6) 0.115(3) Uani 0.874(9) 1 d D . P E 1
F112 F 0.7974(7) 0.5467(6) 0.4475(5) 0.115(3) Uani 0.874(9) 1 d D . P E 1
F113 F 0.8186(7) 0.4550(5) 0.4226(6) 0.115(3) Uani 0.874(9) 1 d D . P E 1
F114 F 0.8402(9) 0.5929(5) 0.3573(7) 0.125(7) Uani 0.874(9) 1 d D . P E 1
F115 F 0.7576(5) 0.5164(5) 0.3533(7) 0.098(5) Uani 0.874(9) 1 d D . P E 1
C111 C 0.8407(10) 0.5116(9) 0.4209(9) 0.138(11) Uani 0.874(9) 1 d D U P E 1
C112 C 0.8265(9) 0.5282(8) 0.3606(9) 0.103(8) Uani 0.874(9) 1 d D U P E 1
F211 F 0.962(2) 0.497(3) 0.400(3) 0.115(3) Uani 0.126(9) 1 d D . P E 2
F212 F 0.888(4) 0.536(3) 0.4609(15) 0.115(3) Uani 0.126(9) 1 d D . P E 2
F213 F 0.874(4) 0.444(3) 0.431(3) 0.115(3) Uani 0.126(9) 1 d D . P E 2
F214 F 0.871(5) 0.586(3) 0.374(5) 0.125(7) Uani 0.126(9) 1 d D . P E 2
F215 F 0.794(3) 0.508(4) 0.391(4) 0.098(5) Uani 0.126(9) 1 d D . P E 2
C211 C 0.902(3) 0.497(2) 0.4223(12) 0.138(11) Uani 0.126(9) 1 d D U P E 2
C212 C 0.862(3) 0.521(3) 0.3738(12) 0.103(8) Uani 0.126(9) 1 d D U P E 2
F116 F 0.9343(4) 0.5252(3) 0.3116(4) 0.074(3) Uani 1 1 d . . . . .
F117 F 0.8414(4) 0.5183(3) 0.2692(4) 0.075(3) Uani 1 1 d . . . . .
C113 C 0.8754(6) 0.5001(5) 0.3158(6) 0.040(3) Uani 1 1 d D . . . .
C114 C 0.8776(6) 0.4310(6) 0.3157(6) 0.039(3) Uani 1 1 d . . . . .
C115 C 0.9356(6) 0.3986(6) 0.3292(6) 0.041(3) Uani 1 1 d . . . . .
C116 C 0.9408(6) 0.3345(5) 0.3215(5) 0.034(3) Uani 1 1 d . . . . .
C117 C 1.0124(5) 0.3175(7) 0.3345(6) 0.041(3) Uani 1 1 d . . . . .
C118 C 1.0512(6) 0.3447(6) 0.2841(7) 0.052(3) Uani 1 1 d . . . . .
H11D H 1.097610 0.330168 0.283645 0.062 Uiso 1 1 calc R U . . .
H11E H 1.029720 0.333826 0.248320 0.062 Uiso 1 1 calc R U . . .
C119 C 1.0479(7) 0.4147(7) 0.2945(7) 0.059(4) Uani 1 1 d . . . . .
H11F H 1.092621 0.431622 0.301652 0.071 Uiso 1 1 calc R U . . .
H11G H 1.027980 0.436125 0.262318 0.071 Uiso 1 1 calc R U . . .
C120 C 1.0032(6) 0.4202(6) 0.3471(7) 0.049(4) Uani 1 1 d . . . . .
C121 C 1.0245(6) 0.2505(6) 0.3435(7) 0.054(4) Uani 1 1 d . . . . .
H12A H 1.001994 0.237257 0.377640 0.081 Uiso 1 1 calc R U . . .
H12B H 1.072199 0.243112 0.347037 0.081 Uiso 1 1 calc R U . . .
H12C H 1.007136 0.227462 0.311637 0.081 Uiso 1 1 calc R U . . .
C122 C 1.0256(6) 0.3627(6) 0.3819(6) 0.041(3) Uani 1 1 d . . . . .
C123 C 1.0981(7) 0.3657(7) 0.3996(7) 0.065(5) Uani 1 1 d . . . . .
H12D H 1.105832 0.403247 0.420771 0.097 Uiso 1 1 calc R U . . .
H12E H 1.126397 0.365353 0.366397 0.097 Uiso 1 1 calc R U . . .
H12F H 1.108582 0.330291 0.422999 0.097 Uiso 1 1 calc R U . . .
C124 C 0.9830(7) 0.3526(7) 0.4327(6) 0.058(4) Uani 1 1 d . . . . .
H12G H 0.994162 0.313141 0.449599 0.087 Uiso 1 1 calc R U . . .
H12H H 0.936187 0.352635 0.421801 0.087 Uiso 1 1 calc R U . . .
H12I H 0.990980 0.385274 0.459745 0.087 Uiso 1 1 calc R U . . .

loop_
_atom_site_aniso_label
_atom_site_aniso_U_11
_atom_site_aniso_U_22
_atom_site_aniso_U_33
_atom_site_aniso_U_23
_atom_site_aniso_U_13
_atom_site_aniso_U_12
Yb1 0.0204(2) 0.0163(2) 0.0311(2) -0.0031(2) -0.0003(2) 0.00261(19)
Yb2 0.0197(2) 0.0169(2) 0.0410(3) 0.0033(2) -0.0025(2) -0.00107(19)
O1 0.030(4) 0.019(4) 0.050(5) -0.017(4) -0.005(4) 0.001(4)
O2 0.029(4) 0.029(4) 0.032(4) -0.001(4) -0.001(3) 0.013(4)
O3 0.017(4) 0.025(4) 0.042(5) 0.001(4) 0.005(3) 0.000(3)
O4 0.022(4) 0.023(4) 0.049(6) 0.003(4) 0.005(4) 0.004(3)
O5 0.028(4) 0.024(4) 0.035(5) 0.004(3) 0.000(4) 0.003(4)
O6 0.027(4) 0.025(4) 0.040(5) 0.000(3) -0.010(4) 0.003(3)
O7 0.021(4) 0.029(4) 0.031(5) -0.010(3) -0.005(3) 0.000(3)
O71 0.029(4) 0.022(4) 0.051(5) 0.004(4) -0.013(4) 0.002(4)
O72 0.026(4) 0.021(4) 0.039(5) 0.000(3) -0.004(4) 0.001(4)
O73 0.036(4) 0.022(4) 0.054(6) 0.017(4) 0.020(4) 0.015(4)
O74 0.029(5) 0.020(4) 0.044(5) 0.000(4) 0.000(4) -0.013(4)
O75 0.030(5) 0.022(4) 0.051(6) 0.002(4) -0.009(4) 0.003(4)
O76 0.023(4) 0.021(4) 0.070(6) 0.000(4) -0.001(4) -0.003(3)
N1 0.027(5) 0.016(4) 0.034(5) -0.005(4) 0.003(4) 0.002(4)
N2 0.020(4) 0.022(4) 0.027(5) -0.004(4) -0.002(4) -0.001(4)
N3 0.032(5) 0.014(4) 0.038(5) 0.005(4) -0.005(4) -0.003(4)
N4 0.023(5) 0.023(5) 0.030(5) -0.003(4) 0.000(4) 0.004(4)
F1 0.045(7) 0.106(6) 0.134(10) -0.028(6) -0.038(5) 0.005(5)
F2 0.045(7) 0.106(6) 0.134(10) -0.028(6) -0.038(5) 0.005(5)
F3 0.045(7) 0.106(6) 0.134(10) -0.028(6) -0.038(5) 0.005(5)
F4 0.110(10) 0.050(6) 0.16(2) -0.059(13) -0.034(16) 0.002(7)
F5 0.131(16) 0.10(3) 0.104(16) -0.049(16) -0.055(14) 0.060(16)
C1 0.080(13) 0.091(14) 0.138(16) -0.029(13) -0.046(13) 0.003(11)
C2 0.097(13) 0.074(12) 0.114(16) -0.025(12) -0.024(12) 0.008(11)
F1B 0.045(7) 0.106(6) 0.134(10) -0.028(6) -0.038(5) 0.005(5)
F2B 0.045(7) 0.106(6) 0.134(10) -0.028(6) -0.038(5) 0.005(5)
F3B 0.045(7) 0.106(6) 0.134(10) -0.028(6) -0.038(5) 0.005(5)
F4B 0.110(10) 0.050(6) 0.16(2) -0.059(13) -0.034(16) 0.002(7)
F5B 0.131(16) 0.10(3) 0.104(16) -0.049(16) -0.055(14) 0.060(16)
C1B 0.080(13) 0.091(14) 0.138(16) -0.029(13) -0.046(13) 0.003(11)
C2B 0.097(13) 0.074(12) 0.114(16) -0.025(12) -0.024(12) 0.008(11)
F6 0.101(8) 0.035(5) 0.150(10) -0.040(6) -0.017(7) 0.032(5)
F7 0.123(9) 0.030(5) 0.138(10) -0.014(6) -0.003(8) -0.014(6)
C3 0.046(9) 0.043(8) 0.090(12) -0.033(9) -0.027(9) 0.024(8)
C4 0.028(7) 0.024(6) 0.059(9) -0.023(6) -0.016(6) 0.014(6)
C5 0.030(7) 0.038(7) 0.038(7) -0.011(6) -0.015(6) 0.017(6)
C6 0.027(6) 0.034(6) 0.030(6) -0.007(5) -0.005(5) 0.012(6)
C7 0.029(6) 0.068(9) 0.024(6) 0.005(7) 0.006(5) 0.014(7)
C8 0.035(8) 0.067(10) 0.044(8) -0.002(7) 0.002(6) 0.020(7)
C9 0.048(9) 0.068(11) 0.066(10) -0.024(9) 0.004(8) 0.034(8)
C10 0.061(9) 0.060(10) 0.045(9) -0.025(8) -0.011(7) 0.035(8)
C11 0.052(9) 0.056(10) 0.056(10) 0.009(8) 0.022(8) 0.023(8)
C12 0.063(10) 0.091(13) 0.035(8) -0.010(8) -0.003(7) 0.039(10)
C13 0.083(13) 0.127(18) 0.046(10) -0.026(11) 0.012(9) 0.041(12)
C14 0.060(10) 0.104(14) 0.047(9) -0.009(10) -0.012(8) 0.021(10)
F21 0.074(6) 0.064(6) 0.082(7) 0.005(5) -0.013(5) -0.023(5)
F22 0.134(9) 0.059(6) 0.115(9) 0.009(6) 0.064(7) 0.030(6)
F23 0.069(6) 0.049(5) 0.154(9) -0.022(6) 0.000(6) -0.032(5)
F24 0.079(6) 0.027(4) 0.083(6) 0.022(4) 0.029(5) -0.008(4)
F25 0.121(8) 0.031(4) 0.133(9) -0.028(5) 0.079(7) -0.027(5)
F26 0.172(10) 0.028(4) 0.039(5) 0.010(4) 0.031(6) 0.015(6)
F27 0.051(5) 0.037(4) 0.089(6) 0.030(4) 0.006(5) 0.013(4)
C21 0.085(9) 0.047(8) 0.117(10) 0.018(8) 0.010(9) -0.015(8)
C22 0.061(9) 0.047(8) 0.101(12) 0.012(8) 0.010(9) -0.019(8)
C23 0.046(8) 0.019(6) 0.048(8) 0.004(6) 0.013(6) 0.003(6)
C24 0.020(5) 0.021(5) 0.038(7) 0.004(5) 0.001(5) -0.008(5)
C25 0.025(6) 0.027(6) 0.030(7) 0.001(5) -0.006(5) 0.001(5)
C26 0.025(6) 0.022(6) 0.037(7) -0.008(5) -0.003(5) 0.003(5)
C27 0.036(7) 0.024(6) 0.039(7) -0.002(5) 0.001(6) 0.012(5)
C28 0.039(8) 0.036(7) 0.038(7) -0.014(6) -0.001(6) 0.010(6)
C29 0.031(7) 0.042(7) 0.055(9) -0.014(6) 0.022(6) 0.009(6)
C30 0.041(7) 0.014(5) 0.046(8) -0.005(5) 0.004(6) 0.002(5)
C31 0.062(9) 0.018(6) 0.043(8) -0.003(6) -0.002(7) 0.007(6)
C32 0.039(7) 0.021(6) 0.052(8) -0.015(6) -0.004(6) 0.000(6)
C33 0.059(9) 0.034(7) 0.040(7) -0.001(6) -0.015(7) -0.015(7)
C34 0.092(12) 0.029(7) 0.023(7) -0.003(5) -0.001(7) 0.001(7)
F41 0.101(4) 0.049(3) 0.057(4) 0.007(3) 0.036(4) 0.012(3)
F42 0.101(4) 0.049(3) 0.057(4) 0.007(3) 0.036(4) 0.012(3)
F43 0.101(4) 0.049(3) 0.057(4) 0.007(3) 0.036(4) 0.012(3)
F44 0.101(4) 0.049(3) 0.057(4) 0.007(3) 0.036(4) 0.012(3)
F45 0.101(4) 0.049(3) 0.057(4) 0.007(3) 0.036(4) 0.012(3)
C41 0.111(16) 0.064(11) 0.064(12) 0.005(10) 0.019(12) -0.005(12)
C42 0.107(12) 0.025(7) 0.069(10) 0.009(7) 0.048(9) 0.003(8)
F41B 0.101(4) 0.049(3) 0.057(4) 0.007(3) 0.036(4) 0.012(3)
F42B 0.101(4) 0.049(3) 0.057(4) 0.007(3) 0.036(4) 0.012(3)
F43B 0.101(4) 0.049(3) 0.057(4) 0.007(3) 0.036(4) 0.012(3)
F44B 0.101(4) 0.049(3) 0.057(4) 0.007(3) 0.036(4) 0.012(3)
F45B 0.101(4) 0.049(3) 0.057(4) 0.007(3) 0.036(4) 0.012(3)
C41B 0.111(16) 0.064(11) 0.064(12) 0.005(10) 0.019(12) -0.005(12)
C42B 0.107(12) 0.025(7) 0.069(10) 0.009(7) 0.048(9) 0.003(8)
F46 0.052(5) 0.033(4) 0.068(5) 0.001(4) 0.005(4) 0.024(4)
F47 0.054(5) 0.023(4) 0.105(7) 0.005(4) 0.004(5) 0.003(4)
C43 0.041(8) 0.031(7) 0.038(7) 0.004(6) 0.002(6) 0.004(6)
C44 0.037(7) 0.030(6) 0.027(6) 0.002(5) -0.006(5) 0.010(6)
C45 0.024(6) 0.036(7) 0.031(7) 0.001(5) 0.001(5) 0.007(6)
C46 0.026(6) 0.031(6) 0.027(6) 0.004(5) -0.008(5) 0.003(5)
C47 0.031(7) 0.046(8) 0.035(7) -0.006(6) -0.001(5) 0.010(6)
C48 0.038(8) 0.061(9) 0.036(8) 0.010(7) -0.001(6) 0.011(7)
C49 0.043(8) 0.041(8) 0.062(9) -0.006(7) 0.009(7) 0.016(7)
C50 0.025(6) 0.046(8) 0.047(8) 0.000(6) -0.003(6) 0.018(6)
C51 0.038(7) 0.053(8) 0.042(8) 0.001(6) -0.013(6) -0.011(7)
C52 0.032(7) 0.061(9) 0.025(6) 0.007(6) -0.006(6) 0.002(7)
C53 0.049(9) 0.096(13) 0.057(10) 0.021(10) -0.013(8) 0.013(9)
C54 0.039(8) 0.061(9) 0.036(8) -0.004(7) -0.003(6) 0.011(7)
C61 0.022(5) 0.024(5) 0.039(7) -0.001(5) -0.012(5) -0.007(5)
C62 0.033(6) 0.012(5) 0.057(7) 0.009(7) -0.006(6) -0.001(5)
C63 0.023(5) 0.019(5) 0.042(7) 0.001(6) 0.006(6) 0.007(4)
C64 0.023(5) 0.013(4) 0.015(4) 0.001(4) -0.007(4) 0.000(4)
C65 0.027(4) 0.008(4) 0.022(4) -0.005(3) -0.005(4) 0.002(4)
C66 0.040(6) 0.020(5) 0.054(7) 0.020(5) -0.007(6) -0.002(5)
C67 0.048(8) 0.020(6) 0.080(10) 0.006(8) -0.008(9) 0.005(6)
C68 0.034(7) 0.021(6) 0.071(10) 0.013(6) 0.000(6) 0.005(5)
C69 0.059(10) 0.029(7) 0.16(2) 0.039(10) 0.022(11) 0.000(7)
F71 0.051(5) 0.073(6) 0.084(5) 0.007(5) -0.009(4) -0.001(4)
F72 0.051(5) 0.073(6) 0.084(5) 0.007(5) -0.009(4) -0.001(4)
F73 0.051(5) 0.073(6) 0.084(5) 0.007(5) -0.009(4) -0.001(4)
C71 0.073(12) 0.027(10) 0.047(13) 0.015(9) -0.030(10) 0.002(10)
F71B 0.051(5) 0.073(6) 0.084(5) 0.007(5) -0.009(4) -0.001(4)
F72B 0.051(5) 0.073(6) 0.084(5) 0.007(5) -0.009(4) -0.001(4)
F73B 0.051(5) 0.073(6) 0.084(5) 0.007(5) -0.009(4) -0.001(4)
C71B 0.073(12) 0.027(10) 0.047(13) 0.015(9) -0.030(10) 0.002(10)
F74 0.066(5) 0.032(4) 0.041(4) -0.002(3) -0.016(4) -0.008(4)
F75 0.073(6) 0.025(4) 0.059(5) 0.013(3) -0.009(4) 0.013(4)
F76 0.086(6) 0.038(4) 0.033(4) -0.005(3) -0.010(4) 0.005(5)
F77 0.045(4) 0.037(4) 0.065(5) 0.013(4) 0.004(4) -0.008(4)
C72 0.045(8) 0.038(7) 0.051(9) 0.012(6) -0.008(7) 0.001(6)
C73 0.043(8) 0.038(7) 0.051(8) 0.014(7) 0.006(6) -0.002(7)
C74 0.029(7) 0.038(7) 0.043(8) 0.009(6) -0.005(6) -0.009(6)
C75 0.032(7) 0.044(7) 0.033(7) 0.011(6) 0.000(5) 0.008(6)
C76 0.034(6) 0.022(5) 0.029(6) -0.004(5) -0.008(5) -0.005(5)
C77 0.031(7) 0.045(7) 0.028(7) -0.003(6) 0.002(5) 0.001(6)
C78 0.029(6) 0.032(7) 0.040(7) 0.006(5) 0.003(5) 0.002(5)
C79 0.044(8) 0.041(8) 0.053(9) 0.009(7) 0.001(7) 0.001(7)
C80 0.051(9) 0.046(8) 0.041(8) 0.001(7) 0.005(7) 0.001(7)
C81 0.053(8) 0.032(7) 0.037(8) -0.001(6) 0.000(6) 0.008(7)
C82 0.044(8) 0.053(8) 0.039(7) -0.001(7) -0.002(6) 0.004(8)
C83 0.070(11) 0.104(14) 0.056(10) 0.013(10) -0.034(9) 0.003(11)
C84 0.118(15) 0.052(10) 0.033(8) -0.005(7) 0.010(9) 0.007(10)
F91 0.082(6) 0.086(6) 0.114(8) 0.050(5) 0.007(6) -0.014(5)
F92 0.082(6) 0.086(6) 0.114(8) 0.050(5) 0.007(6) -0.014(5)
F93 0.082(6) 0.086(6) 0.114(8) 0.050(5) 0.007(6) -0.014(5)
F94 0.065(7) 0.103(11) 0.070(11) 0.051(11) -0.024(9) -0.028(7)
F95 0.123(14) 0.073(11) 0.107(10) -0.010(9) 0.040(9) -0.056(10)
C91 0.093(16) 0.097(18) 0.051(18) 0.032(15) 0.007(14) -0.042(16)
C92 0.062(11) 0.042(10) 0.086(14) 0.008(10) 0.024(10) -0.013(9)
F91B 0.082(6) 0.086(6) 0.114(8) 0.050(5) 0.007(6) -0.014(5)
F92B 0.082(6) 0.086(6) 0.114(8) 0.050(5) 0.007(6) -0.014(5)
F93B 0.082(6) 0.086(6) 0.114(8) 0.050(5) 0.007(6) -0.014(5)
F94B 0.065(7) 0.103(11) 0.070(11) 0.051(11) -0.024(9) -0.028(7)
F95B 0.123(14) 0.073(11) 0.107(10) -0.010(9) 0.040(9) -0.056(10)
C91B 0.093(16) 0.097(18) 0.051(18) 0.032(15) 0.007(14) -0.042(16)
C92B 0.062(11) 0.042(10) 0.086(14) 0.008(10) 0.024(10) -0.013(9)
F96 0.128(8) 0.054(6) 0.045(5) 0.011(4) 0.020(5) -0.010(6)
F97 0.048(5) 0.090(7) 0.085(7) 0.054(6) 0.005(5) 0.023(5)
C93 0.046(9) 0.055(9) 0.049(9) 0.017(7) 0.009(7) 0.006(7)
C94 0.027(6) 0.038(7) 0.046(8) 0.016(7) 0.001(6) -0.002(6)
C95 0.030(7) 0.026(6) 0.056(9) 0.010(6) 0.014(6) 0.003(6)
C96 0.025(6) 0.024(6) 0.032(7) -0.001(5) -0.001(5) 0.002(5)
C97 0.032(6) 0.021(6) 0.032(6) -0.005(5) 0.002(5) -0.002(5)
C98 0.040(7) 0.040(8) 0.049(8) -0.003(6) 0.000(6) -0.002(6)
C99 0.049(8) 0.052(8) 0.039(8) -0.004(7) -0.004(6) 0.021(7)
C100 0.053(9) 0.043(8) 0.050(9) 0.008(7) 0.006(7) 0.011(7)
C101 0.052(8) 0.028(6) 0.044(8) 0.006(7) 0.009(7) 0.004(6)
C102 0.041(7) 0.042(7) 0.056(9) -0.012(7) 0.007(6) 0.011(7)
C103 0.038(8) 0.057(9) 0.079(11) -0.011(8) -0.020(7) 0.016(7)
C104 0.072(11) 0.055(9) 0.055(9) -0.004(7) 0.021(9) 0.021(9)
F111 0.110(7) 0.084(6) 0.150(8) -0.035(5) 0.019(6) -0.016(5)
F112 0.110(7) 0.084(6) 0.150(8) -0.035(5) 0.019(6) -0.016(5)
F113 0.110(7) 0.084(6) 0.150(8) -0.035(5) 0.019(6) -0.016(5)
F114 0.23(2) 0.032(6) 0.118(14) -0.003(7) 0.029(12) 0.026(9)
F115 0.043(6) 0.073(8) 0.177(14) 0.014(8) -0.033(7) -0.019(6)
C111 0.131(18) 0.122(17) 0.162(19) -0.036(15) 0.019(16) 0.023(15)
C112 0.156(18) 0.049(10) 0.105(14) -0.031(11) 0.015(14) 0.016(12)
F211 0.110(7) 0.084(6) 0.150(8) -0.035(5) 0.019(6) -0.016(5)
F212 0.110(7) 0.084(6) 0.150(8) -0.035(5) 0.019(6) -0.016(5)
F213 0.110(7) 0.084(6) 0.150(8) -0.035(5) 0.019(6) -0.016(5)
F214 0.23(2) 0.032(6) 0.118(14) -0.003(7) 0.029(12) 0.026(9)
F215 0.043(6) 0.073(8) 0.177(14) 0.014(8) -0.033(7) -0.019(6)
C211 0.131(18) 0.122(17) 0.162(19) -0.036(15) 0.019(16) 0.023(15)
C212 0.156(18) 0.049(10) 0.105(14) -0.031(11) 0.015(14) 0.016(12)
F116 0.038(5) 0.032(4) 0.152(9) 0.012(5) -0.025(5) -0.017(4)
F117 0.069(6) 0.035(4) 0.122(9) 0.015(5) -0.025(6) -0.010(4)
C113 0.035(7) 0.023(6) 0.062(9) -0.010(6) -0.010(7) -0.002(6)
C114 0.026(7) 0.033(7) 0.057(9) 0.002(6) 0.002(6) 0.002(6)
C115 0.031(7) 0.035(7) 0.058(9) 0.007(6) 0.001(6) -0.006(6)
C116 0.028(7) 0.024(6) 0.049(7) 0.008(5) 0.005(6) 0.002(5)
C117 0.013(6) 0.054(8) 0.057(8) -0.007(7) -0.012(5) 0.005(6)
C118 0.028(6) 0.049(7) 0.078(9) 0.019(9) -0.004(8) -0.001(6)
C119 0.026(7) 0.063(9) 0.090(12) 0.010(9) -0.006(9) -0.014(7)
C120 0.032(7) 0.039(8) 0.075(11) 0.013(7) 0.001(7) -0.016(6)
C121 0.026(7) 0.046(8) 0.089(12) 0.008(8) -0.013(7) 0.016(7)
C122 0.034(7) 0.039(7) 0.051(8) -0.010(6) -0.011(6) -0.003(6)
C123 0.043(9) 0.065(11) 0.085(12) -0.013(9) -0.025(8) -0.004(8)
C124 0.051(9) 0.071(11) 0.053(9) -0.008(9) -0.019(7) 0.007(9)

loop_
_atom_type_symbol
_atom_type_description
_atom_type_scat_dispersion_real
_atom_type_scat_dispersion_imag
_atom_type_scat_source
C C 0.0033 0.0016 'International Tables Vol C Tables 4.2.6.8 and 6.1.1.4'
H H 0.0000 0.0000 'International Tables Vol C Tables 4.2.6.8 and 6.1.1.4'
O O 0.0106 0.0060 'International Tables Vol C Tables 4.2.6.8 and 6.1.1.4'
N N 0.0061 0.0033 'International Tables Vol C Tables 4.2.6.8 and 6.1.1.4'
F F 0.0171 0.0103 'International Tables Vol C Tables 4.2.6.8 and 6.1.1.4'
Yb Yb -0.3850 5.5486 'International Tables Vol C Tables 4.2.6.8 and 6.1.1.4'

loop_
_geom_angle_atom_site_label_1
_geom_angle_atom_site_label_2
_geom_angle_atom_site_label_3
_geom_angle
_geom_angle_site_symmetry_1
_geom_angle_site_symmetry_3
_geom_angle_publ_flag
O3 Yb1 O5 147.4(3) . . ?
O3 Yb1 O1 85.9(3) . . ?
O5 Yb1 O1 116.4(3) . . ?
O3 Yb1 O6 87.4(3) . . ?
O5 Yb1 O6 76.9(3) . . ?
O1 Yb1 O6 75.2(3) . . ?
O3 Yb1 O7 90.9(3) . . ?
O5 Yb1 O7 88.0(3) . . ?
O1 Yb1 O7 136.6(3) . . ?
O6 Yb1 O7 148.0(3) . . ?
O3 Yb1 O4 74.6(3) . . ?
O5 Yb1 O4 74.1(3) . . ?
O1 Yb1 O4 146.3(3) . . ?
O6 Yb1 O4 76.7(3) . . ?
O7 Yb1 O4 72.0(3) . . ?
O3 Yb1 O2 139.6(2) . . ?
O5 Yb1 O2 71.9(3) . . ?
O1 Yb1 O2 75.8(3) . . ?
O6 Yb1 O2 120.9(3) . . ?
O7 Yb1 O2 79.2(3) . . ?
O4 Yb1 O2 135.8(3) . . ?
O3 Yb1 N1 71.3(3) . . ?
O5 Yb1 N1 135.8(3) . . ?
O1 Yb1 N1 72.7(3) . . ?
O6 Yb1 N1 142.3(3) . . ?
O7 Yb1 N1 65.4(3) . . ?
O4 Yb1 N1 123.8(3) . . ?
O2 Yb1 N1 69.0(3) . . ?
O3 Yb1 C44 131.0(3) . . ?
O5 Yb1 C44 18.3(3) . . ?
O1 Yb1 C44 117.3(3) . . ?
O6 Yb1 C44 61.5(3) . . ?
O7 Yb1 C44 97.2(3) . . ?
O4 Yb1 C44 62.5(3) . . ?
O2 Yb1 C44 89.3(3) . . ?
N1 Yb1 C44 153.7(3) . . ?
O3 Yb1 C46 98.8(3) . . ?
O5 Yb1 C46 60.7(3) . . ?
O1 Yb1 C46 89.2(3) . . ?
O6 Yb1 C46 17.4(3) . . ?
O7 Yb1 C46 134.0(3) . . ?
O4 Yb1 C46 67.6(3) . . ?
O2 Yb1 C46 116.3(3) . . ?
N1 Yb1 C46 159.6(3) . . ?
C44 Yb1 C46 44.4(3) . . ?
O75 Yb2 O71 118.8(3) . . ?
O75 Yb2 O73 79.4(3) . . ?
O71 Yb2 O73 150.7(3) . . ?
O75 Yb2 O74 146.6(3) . . ?
O71 Yb2 O74 79.7(3) . . ?
O73 Yb2 O74 74.0(3) . . ?
O75 Yb2 O76 76.5(3) . . ?
O71 Yb2 O76 78.5(3) . . ?
O73 Yb2 O76 84.7(3) . . ?
O74 Yb2 O76 81.1(3) . . ?
O75 Yb2 O72 73.1(3) . . ?
O71 Yb2 O72 75.9(3) . . ?
O73 Yb2 O72 133.3(3) . . ?
O74 Yb2 O72 140.3(3) . . ?
O76 Yb2 O72 123.0(3) . . ?
O75 Yb2 N2 134.0(3) . . ?
O71 Yb2 N2 78.9(3) . . ?
O73 Yb2 N2 105.5(3) . . ?
O74 Yb2 N2 73.8(3) . . ?
O76 Yb2 N2 148.7(3) . . ?
O72 Yb2 N2 71.1(3) . . ?
O75 Yb2 N3 78.2(3) . . ?
O71 Yb2 N3 133.1(3) . . ?
O73 Yb2 N3 70.0(3) . . ?
O74 Yb2 N3 110.4(3) . . ?
O76 Yb2 N3 146.9(3) . . ?
O72 Yb2 N3 68.0(3) . . ?
N2 Yb2 N3 62.0(3) . . ?
C4 O1 Yb1 135.6(8) . . ?
C6 O2 Yb1 131.2(8) . . ?
C24 O3 Yb1 137.2(7) . . ?
C26 O4 Yb1 131.0(7) . . ?
C44 O5 Yb1 128.5(7) . . ?
C46 O6 Yb1 128.2(7) . . ?
N4 O7 Yb1 122.6(6) . . ?
C74 O71 Yb2 135.7(8) . . ?
C76 O72 Yb2 131.4(7) . . ?
C94 O73 Yb2 136.5(7) . . ?
C96 O74 Yb2 130.1(7) . . ?
C114 O75 Yb2 137.3(8) . . ?
C116 O76 Yb2 130.8(7) . . ?
C64 N1 C61 116.6(9) . . ?
C64 N1 Yb1 125.8(6) . . ?
C61 N1 Yb1 116.7(7) . . ?
C64 N2 C63 117.4(8) . . ?
C64 N2 Yb2 121.6(6) . . ?
C63 N2 Yb2 120.7(7) . . ?
C66 N3 C65 119.8(9) . . ?
C66 N3 Yb2 117.6(7) . . ?
C65 N3 Yb2 117.0(6) . . ?
O7 N4 C65 121.8(9) . . ?
O7 N4 C68 117.5(9) . . ?
C65 N4 C68 120.7(9) . . ?
F3 C1 F2 106(3) . . ?
F3 C1 C2 120(3) . . ?
F2 C1 C2 115(3) . . ?
F3 C1 F1 108(3) . . ?
F2 C1 F1 106(2) . . ?
C2 C1 F1 102(3) . . ?
F4 C2 C1 110(3) . . ?
F4 C2 C3 110(3) . . ?
C1 C2 C3 126(2) . . ?
F4 C2 F5 108(3) . . ?
C1 C2 F5 96(2) . . ?
C3 C2 F5 104(3) . . ?
F3B C1B F2B 107(3) . . ?
F3B C1B C2B 119(3) . . ?
F2B C1B C2B 113(3) . . ?
F3B C1B F1B 107(3) . . ?
F2B C1B F1B 105(3) . . ?
C2B C1B F1B 105(3) . . ?
F4B C2B C1B 109(3) . . ?
F4B C2B F5B 100(3) . . ?
C1B C2B F5B 102(3) . . ?
F4B C2B C3 117(3) . . ?
C1B C2B C3 114(3) . . ?
F5B C2B C3 113(4) . . ?
F7 C3 F6 105.9(14) . . ?
F7 C3 C2 106(2) . . ?
F6 C3 C2 102.8(16) . . ?
F7 C3 C4 113.3(12) . . ?
F6 C3 C4 110.6(13) . . ?
C2 C3 C4 117.7(18) . . ?
F7 C3 C2B 113(2) . . ?
F6 C3 C2B 100.0(16) . . ?
C4 C3 C2B 113.1(19) . . ?
O1 C4 C5 127.6(11) . . ?
O1 C4 C3 109.6(12) . . ?
C5 C4 C3 122.8(12) . . ?
C4 C5 C6 121.4(11) . . ?
C4 C5 C10 134.5(12) . . ?
C6 C5 C10 104.1(12) . . ?
O2 C6 C5 128.1(11) . . ?
O2 C6 C7 124.3(12) . . ?
C5 C6 C7 107.6(11) . . ?
C6 C7 C11 115.8(11) . . ?
C6 C7 C8 104.6(10) . . ?
C11 C7 C8 114.4(11) . . ?
C6 C7 C12 98.4(11) . . ?
C11 C7 C12 119.7(12) . . ?
C8 C7 C12 101.4(11) . . ?
C9 C8 C7 104.9(11) . . ?
C9 C8 H8A 110.8 . . ?
C7 C8 H8A 110.8 . . ?
C9 C8 H8B 110.8 . . ?
C7 C8 H8B 110.8 . . ?
H8A C8 H8B 108.8 . . ?
C8 C9 C10 103.2(12) . . ?
C8 C9 H9A 111.1 . . ?
C10 C9 H9A 111.1 . . ?
C8 C9 H9B 111.1 . . ?
C10 C9 H9B 111.1 . . ?
H9A C9 H9B 109.1 . . ?
C5 C10 C12 100.8(11) . . ?
C5 C10 C9 105.9(11) . . ?
C12 C10 C9 103.0(14) . . ?
C7 C11 H11A 109.5 . . ?
C7 C11 H11B 109.5 . . ?
H11A C11 H11B 109.5 . . ?
C7 C11 H11C 109.5 . . ?
H11A C11 H11C 109.5 . . ?
H11B C11 H11C 109.5 . . ?
C14 C12 C10 116.0(15) . . ?
C14 C12 C7 114.0(13) . . ?
C10 C12 C7 93.4(11) . . ?
C14 C12 C13 107.1(12) . . ?
C10 C12 C13 114.9(13) . . ?
C7 C12 C13 111.2(13) . . ?
C12 C13 H13A 109.5 . . ?
C12 C13 H13B 109.5 . . ?
H13A C13 H13B 109.5 . . ?
C12 C13 H13C 109.5 . . ?
H13A C13 H13C 109.5 . . ?
H13B C13 H13C 109.5 . . ?
C12 C14 H14A 109.5 . . ?
C12 C14 H14B 109.5 . . ?
H14A C14 H14B 109.5 . . ?
C12 C14 H14C 109.5 . . ?
H14A C14 H14C 109.5 . . ?
H14B C14 H14C 109.5 . . ?
F23 C21 F21 108.6(17) . . ?
F23 C21 F22 110.3(16) . . ?
F21 C21 F22 108.3(14) . . ?
F23 C21 C22 113.4(15) . . ?
F21 C21 C22 114.1(16) . . ?
F22 C21 C22 101.7(17) . . ?
F24 C22 C21 110.3(14) . . ?
F24 C22 F25 106.5(13) . . ?
C21 C22 F25 99.7(16) . . ?
F24 C22 C23 109.3(14) . . ?
C21 C22 C23 121.4(14) . . ?
F25 C22 C23 108.4(12) . . ?
F26 C23 F27 107.9(12) . . ?
F26 C23 C24 114.4(10) . . ?
F27 C23 C24 111.0(10) . . ?
F26 C23 C22 106.1(12) . . ?
F27 C23 C22 102.5(10) . . ?
C24 C23 C22 114.1(12) . . ?
O3 C24 C25 125.3(10) . . ?
O3 C24 C23 110.7(10) . . ?
C25 C24 C23 124.0(10) . . ?
C24 C25 C26 122.4(11) . . ?
C24 C25 C30 133.2(11) . . ?
C26 C25 C30 104.3(10) . . ?
O4 C26 C25 127.0(11) . . ?
O4 C26 C27 124.4(11) . . ?
C25 C26 C27 108.6(10) . . ?
C26 C27 C31 114.9(10) . . ?
C26 C27 C32 100.9(9) . . ?
C31 C27 C32 118.6(11) . . ?
C26 C27 C28 104.0(10) . . ?
C31 C27 C28 113.5(10) . . ?
C32 C27 C28 103.0(10) . . ?
C27 C28 C29 102.7(9) . . ?
C27 C28 H28A 111.2 . . ?
C29 C28 H28A 111.2 . . ?
C27 C28 H28B 111.2 . . ?
C29 C28 H28B 111.2 . . ?
H28A C28 H28B 109.1 . . ?
C30 C29 C28 103.2(10) . . ?
C30 C29 H29A 111.1 . . ?
C28 C29 H29A 111.1 . . ?
C30 C29 H29B 111.1 . . ?
C28 C29 H29B 111.1 . . ?
H29A C29 H29B 109.1 . . ?
C25 C30 C29 105.2(10) . . ?
C25 C30 C32 100.4(10) . . ?
C29 C30 C32 101.4(10) . . ?
C27 C31 H31A 109.5 . . ?
C27 C31 H31B 109.5 . . ?
H31A C31 H31B 109.5 . . ?
C27 C31 H31C 109.5 . . ?
H31A C31 H31C 109.5 . . ?
H31B C31 H31C 109.5 . . ?
C34 C32 C33 110.3(11) . . ?
C34 C32 C27 115.1(11) . . ?
C33 C32 C27 112.5(11) . . ?
C34 C32 C30 113.6(11) . . ?
C33 C32 C30 111.1(10) . . ?
C27 C32 C30 93.2(9) . . ?
C32 C33 H33A 109.5 . . ?
C32 C33 H33B 109.5 . . ?
H33A C33 H33B 109.5 . . ?
C32 C33 H33C 109.5 . . ?
H33A C33 H33C 109.5 . . ?
H33B C33 H33C 109.5 . . ?
C32 C34 H34A 109.5 . . ?
C32 C34 H34B 109.5 . . ?
H34A C34 H34B 109.5 . . ?
C32 C34 H34C 109.5 . . ?
H34A C34 H34C 109.5 . . ?
H34B C34 H34C 109.5 . . ?
F41 C41 F43 108.0(19) . . ?
F41 C41 F42 111(2) . . ?
F43 C41 F42 110(2) . . ?
F41 C41 C42 115(2) . . ?
F43 C41 C42 111.8(19) . . ?
F42 C41 C42 101.3(19) . . ?
F44 C42 C41 107.8(18) . . ?
F44 C42 F45 105.1(18) . . ?
C41 C42 F45 99.2(18) . . ?
F44 C42 C43 112.7(16) . . ?
C41 C42 C43 124.0(18) . . ?
F45 C42 C43 105.5(17) . . ?
F41B C41B F43B 109(3) . . ?
F41B C41B F42B 114(3) . . ?
F43B C41B F42B 102(3) . . ?
F41B C41B C42B 114(3) . . ?
F43B C41B C42B 115(3) . . ?
F42B C41B C42B 103(3) . . ?
F44B C42B C41B 108(3) . . ?
F44B C42B F45B 111(3) . . ?
C41B C42B F45B 100(3) . . ?
F44B C42B C43 101(3) . . ?
C41B C42B C43 116(3) . . ?
F45B C42B C43 121(3) . . ?
F47 C43 F46 106.7(10) . . ?
F47 C43 C42B 108.3(18) . . ?
F46 C43 C42B 105.4(16) . . ?
F47 C43 C44 109.2(10) . . ?
F46 C43 C44 111.3(10) . . ?
C42B C43 C44 115.6(17) . . ?
F47 C43 C42 109.0(14) . . ?
F46 C43 C42 104.4(12) . . ?
C44 C43 C42 115.8(12) . . ?
O5 C44 C45 127.7(11) . . ?
O5 C44 C43 111.1(11) . . ?
C45 C44 C43 121.1(11) . . ?
O5 C44 Yb1 33.2(5) . . ?
C45 C44 Yb1 98.0(8) . . ?
C43 C44 Yb1 139.1(8) . . ?
C44 C45 C46 120.0(11) . . ?
C44 C45 C50 133.4(11) . . ?
C46 C45 C50 106.6(10) . . ?
O6 C46 C45 130.4(11) . . ?
O6 C46 C47 123.9(11) . . ?
C45 C46 C47 105.4(10) . . ?
O6 C46 Yb1 34.4(5) . . ?
C45 C46 Yb1 96.1(7) . . ?
C47 C46 Yb1 156.3(8) . . ?
C51 C47 C52 120.9(11) . . ?
C51 C47 C48 115.0(11) . . ?
C52 C47 C48 102.2(10) . . ?
C51 C47 C46 114.3(10) . . ?
C52 C47 C46 99.7(10) . . ?
C48 C47 C46 102.0(10) . . ?
C47 C48 C49 104.1(10) . . ?
C47 C48 H48A 110.9 . . ?
C49 C48 H48A 110.9 . . ?
C47 C48 H48B 110.9 . . ?
C49 C48 H48B 110.9 . . ?
H48A C48 H48B 109.0 . . ?
C50 C49 C48 104.2(11) . . ?
C50 C49 H49A 110.9 . . ?
C48 C49 H49A 110.9 . . ?
C50 C49 H49B 110.9 . . ?
C48 C49 H49B 110.9 . . ?
H49A C49 H49B 108.9 . . ?
C49 C50 C45 106.1(10) . . ?
C49 C50 C52 101.9(11) . . ?
C45 C50 C52 98.9(10) . . ?
C47 C51 H51A 109.5 . . ?
C47 C51 H51B 109.5 . . ?
H51A C51 H51B 109.5 . . ?
C47 C51 H51C 109.5 . . ?
H51A C51 H51C 109.5 . . ?
H51B C51 H51C 109.5 . . ?
C54 C52 C47 114.5(11) . . ?
C54 C52 C50 115.5(11) . . ?
C47 C52 C50 94.9(9) . . ?
C54 C52 C53 107.9(11) . . ?
C47 C52 C53 111.7(11) . . ?
C50 C52 C53 112.0(11) . . ?
C52 C53 H53A 109.5 . . ?
C52 C53 H53B 109.5 . . ?
H53A C53 H53B 109.5 . . ?
C52 C53 H53C 109.5 . . ?
H53A C53 H53C 109.5 . . ?
H53B C53 H53C 109.5 . . ?
C52 C54 H54A 109.5 . . ?
C52 C54 H54B 109.5 . . ?
H54A C54 H54B 109.5 . . ?
C52 C54 H54C 109.5 . . ?
H54A C54 H54C 109.5 . . ?
H54B C54 H54C 109.5 . . ?
N1 C61 C62 122.7(10) . . ?
N1 C61 H61 118.7 . . ?
C62 C61 H61 118.7 . . ?
C61 C62 C63 117.7(10) . . ?
C61 C62 H62 121.2 . . ?
C63 C62 H62 121.2 . . ?
N2 C63 C62 120.8(9) . . ?
N2 C63 H63 119.6 . . ?
C62 C63 H63 119.6 . . ?
N2 C64 N1 124.9(9) . . ?
N2 C64 C65 115.1(9) . . ?
N1 C64 C65 120.0(9) . . ?
N4 C65 N3 120.2(9) . . ?
N4 C65 C64 124.4(9) . . ?
N3 C65 C64 115.5(9) . . ?
N3 C66 C67 122.4(12) . . ?
N3 C66 H66 118.8 . . ?
C67 C66 H66 118.8 . . ?
C68 C67 C66 116.5(11) . . ?
C68 C67 C69 121.0(11) . . ?
C66 C67 C69 122.5(12) . . ?
N4 C68 C67 120.2(11) . . ?
N4 C68 H68 119.9 . . ?
C67 C68 H68 119.9 . . ?
C67 C69 H69A 109.5 . . ?
C67 C69 H69B 109.5 . . ?
H69A C69 H69B 109.5 . . ?
C67 C69 H69C 109.5 . . ?
H69A C69 H69C 109.5 . . ?
H69B C69 H69C 109.5 . . ?
F73 C71 F71 115(2) . . ?
F73 C71 F72 102.3(16) . . ?
F71 C71 F72 103.7(17) . . ?
F73 C71 C72 114.4(17) . . ?
F71 C71 C72 114.0(17) . . ?
F72 C71 C72 105.5(18) . . ?
F73B C71B F71B 122(4) . . ?
F73B C71B F72B 99(3) . . ?
F71B C71B F72B 104(3) . . ?
F73B C71B C72 116(4) . . ?
F71B C71B C72 104(3) . . ?
F72B C71B C72 110(4) . . ?
F75 C72 F74 108.2(10) . . ?
F75 C72 C73 106.3(11) . . ?
F74 C72 C73 107.5(11) . . ?
F75 C72 C71 105.2(11) . . ?
F74 C72 C71 104.6(13) . . ?
C73 C72 C71 124.3(13) . . ?
F75 C72 C71B 105.3(15) . . ?
F74 C72 C71B 116.1(18) . . ?
C73 C72 C71B 112.9(18) . . ?
F76 C73 F77 106.5(10) . . ?
F76 C73 C72 106.2(11) . . ?
F77 C73 C72 106.4(11) . . ?
F76 C73 C74 112.3(11) . . ?
F77 C73 C74 106.9(10) . . ?
C72 C73 C74 117.8(11) . . ?
O71 C74 C75 126.2(11) . . ?
O71 C74 C73 115.0(11) . . ?
C75 C74 C73 118.7(11) . . ?
C74 C75 C76 122.3(11) . . ?
C74 C75 C80 131.5(12) . . ?
C76 C75 C80 106.1(11) . . ?
O72 C76 C75 127.6(11) . . ?
O72 C76 C77 126.5(10) . . ?
C75 C76 C77 105.7(10) . . ?
C76 C77 C81 113.5(10) . . ?
C76 C77 C78 103.7(9) . . ?
C81 C77 C78 115.0(10) . . ?
C76 C77 C82 100.8(10) . . ?
C81 C77 C82 118.4(11) . . ?
C78 C77 C82 103.4(10) . . ?
C77 C78 C79 103.1(10) . . ?
C77 C78 H78A 111.1 . . ?
C79 C78 H78A 111.1 . . ?
C77 C78 H78B 111.1 . . ?
C79 C78 H78B 111.1 . . ?
H78A C78 H78B 109.1 . . ?
C80 C79 C78 102.8(11) . . ?
C80 C79 H79A 111.2 . . ?
C78 C79 H79A 111.2 . . ?
C80 C79 H79B 111.2 . . ?
C78 C79 H79B 111.2 . . ?
H79A C79 H79B 109.1 . . ?
C75 C80 C79 104.8(11) . . ?
C75 C80 C82 101.0(11) . . ?
C79 C80 C82 102.6(12) . . ?
C77 C81 H81A 109.5 . . ?
C77 C81 H81B 109.5 . . ?
H81A C81 H81B 109.5 . . ?
C77 C81 H81C 109.5 . . ?
H81A C81 H81C 109.5 . . ?
H81B C81 H81C 109.5 . . ?
C84 C82 C83 108.5(13) . . ?
C84 C82 C80 115.2(13) . . ?
C83 C82 C80 114.8(13) . . ?
C84 C82 C77 112.4(12) . . ?
C83 C82 C77 112.8(12) . . ?
C80 C82 C77 92.5(10) . . ?
C82 C83 H83A 109.5 . . ?
C82 C83 H83B 109.5 . . ?
H83A C83 H83B 109.5 . . ?
C82 C83 H83C 109.5 . . ?
H83A C83 H83C 109.5 . . ?
H83B C83 H83C 109.5 . . ?
C82 C84 H84A 109.5 . . ?
C82 C84 H84B 109.5 . . ?
H84A C84 H84B 109.5 . . ?
C82 C84 H84C 109.5 . . ?
H84A C84 H84C 109.5 . . ?
H84B C84 H84C 109.5 . . ?
F91 C91 F93 115(2) . . ?
F91 C91 F92 102(2) . . ?
F93 C91 F92 95.6(19) . . ?
F91 C91 C92 119(2) . . ?
F93 C91 C92 114.5(19) . . ?
F92 C91 C92 105(2) . . ?
F95 C92 F94 108(2) . . ?
F95 C92 C91 104.2(18) . . ?
F94 C92 C91 111.5(18) . . ?
F95 C92 C93 107.6(16) . . ?
F94 C92 C93 107.9(15) . . ?
C91 C92 C93 116.8(19) . . ?
F91B C91B F93B 115(4) . . ?
F91B C91B F92B 107(4) . . ?
F93B C91B F92B 102(3) . . ?
F91B C91B C92B 115(3) . . ?
F93B C91B C92B 112(3) . . ?
F92B C91B C92B 104(3) . . ?
F95B C92B F94B 108(3) . . ?
F95B C92B C93 115(3) . . ?
F94B C92B C93 101(3) . . ?
F95B C92B C91B 99(3) . . ?
F94B C92B C91B 108(3) . . ?
C93 C92B C91B 125(3) . . ?
F97 C93 F96 106.3(12) . . ?
F97 C93 C92B 112.8(19) . . ?
F96 C93 C92B 105(2) . . ?
F97 C93 C92 107.6(14) . . ?
F96 C93 C92 107.8(13) . . ?
F97 C93 C94 107.9(10) . . ?
F96 C93 C94 111.4(12) . . ?
C92B C93 C94 113.5(19) . . ?
C92 C93 C94 115.4(13) . . ?
O73 C94 C95 125.7(11) . . ?
O73 C94 C93 112.4(11) . . ?
C95 C94 C93 121.9(12) . . ?
C94 C95 C96 119.2(11) . . ?
C94 C95 C100 134.7(12) . . ?
C96 C95 C100 105.7(10) . . ?
O74 C96 C95 129.0(11) . . ?
O74 C96 C97 123.6(10) . . ?
C95 C96 C97 107.3(10) . . ?
C101 C97 C96 116.9(10) . . ?
C101 C97 C102 121.0(11) . . ?
C96 C97 C102 99.0(9) . . ?
C101 C97 C98 114.8(10) . . ?
C96 C97 C98 101.7(9) . . ?
C102 C97 C98 100.2(9) . . ?
C99 C98 C97 105.1(10) . . ?
C99 C98 H98A 110.7 . . ?
C97 C98 H98A 110.7 . . ?
C99 C98 H98B 110.7 . . ?
C97 C98 H98B 110.7 . . ?
H98A C98 H98B 108.8 . . ?
C98 C99 C100 102.8(10) . . ?
C98 C99 H99A 111.2 . . ?
C100 C99 H99A 111.2 . . ?
C98 C99 H99B 111.2 . . ?
C100 C99 H99B 111.2 . . ?
H99A C99 H99B 109.1 . . ?
C95 C100 C99 106.8(11) . . ?
C95 C100 C102 101.4(11) . . ?
C99 C100 C102 102.3(11) . . ?
C97 C101 H10A 109.5 . . ?
C97 C101 H10B 109.5 . . ?
H10A C101 H10B 109.5 . . ?
C97 C101 H10C 109.5 . . ?
H10A C101 H10C 109.5 . . ?
H10B C101 H10C 109.5 . . ?
C103 C102 C104 110.3(12) . . ?
C103 C102 C97 112.4(11) . . ?
C104 C102 C97 112.6(12) . . ?
C103 C102 C100 113.8(12) . . ?
C104 C102 C100 113.0(12) . . ?
C97 C102 C100 93.8(10) . . ?
C102 C103 H10D 109.5 . . ?
C102 C103 H10E 109.5 . . ?
H10D C103 H10E 109.5 . . ?
C102 C103 H10F 109.5 . . ?
H10D C103 H10F 109.5 . . ?
H10E C103 H10F 109.5 . . ?
C102 C104 H10G 109.5 . . ?
C102 C104 H10H 109.5 . . ?
H10G C104 H10H 109.5 . . ?
C102 C104 H10I 109.5 . . ?
H10G C104 H10I 109.5 . . ?
H10H C104 H10I 109.5 . . ?
F113 C111 F112 107.9(15) . . ?
F113 C111 F111 119.0(18) . . ?
F112 C111 F111 124.6(18) . . ?
F113 C111 C112 100.9(14) . . ?
F112 C111 C112 101.2(15) . . ?
F111 C111 C112 97.4(13) . . ?
F115 C112 F114 110.9(15) . . ?
F115 C112 C111 104.9(14) . . ?
F114 C112 C111 104.6(15) . . ?
F115 C112 C113 117.0(15) . . ?
F114 C112 C113 103.0(14) . . ?
C111 C112 C113 115.8(13) . . ?
F213 C211 F212 112(3) . . ?
F213 C211 F211 118(3) . . ?
F212 C211 F211 119(3) . . ?
F213 C211 C212 101.2(17) . . ?
F212 C211 C212 101.0(17) . . ?
F211 C211 C212 100.5(16) . . ?
F214 C212 F215 109(4) . . ?
F214 C212 C113 106(7) . . ?
F215 C212 C113 112(6) . . ?
F214 C212 C211 106(4) . . ?
F215 C212 C211 103(3) . . ?
C113 C212 C211 120(3) . . ?
F116 C113 F117 105.6(11) . . ?
F116 C113 C212 96(3) . . ?
F117 C113 C212 125(2) . . ?
F116 C113 C114 113.1(11) . . ?
F117 C113 C114 107.8(10) . . ?
C212 C113 C114 108(3) . . ?
F116 C113 C112 116.9(11) . . ?
F117 C113 C112 97.3(12) . . ?
C114 C113 C112 114.1(11) . . ?
O75 C114 C115 124.1(11) . . ?
O75 C114 C113 113.9(11) . . ?
C115 C114 C113 122.0(12) . . ?
C114 C115 C116 122.1(12) . . ?
C114 C115 C120 131.3(12) . . ?
C116 C115 C120 106.3(11) . . ?
O76 C116 C115 128.3(11) . . ?
O76 C116 C117 125.0(10) . . ?
C115 C116 C117 106.6(11) . . ?
C121 C117 C116 115.0(11) . . ?
C121 C117 C122 119.9(12) . . ?
C116 C117 C122 99.1(10) . . ?
C121 C117 C118 113.8(11) . . ?
C116 C117 C118 102.9(10) . . ?
C122 C117 C118 103.9(11) . . ?
C119 C118 C117 103.4(12) . . ?
C119 C118 H11D 111.1 . . ?
C117 C118 H11D 111.1 . . ?
C119 C118 H11E 111.1 . . ?
C117 C118 H11E 111.1 . . ?
H11D C118 H11E 109.0 . . ?
C120 C119 C118 103.4(12) . . ?
C120 C119 H11F 111.1 . . ?
C118 C119 H11F 111.1 . . ?
C120 C119 H11G 111.1 . . ?
C118 C119 H11G 111.1 . . ?
H11F C119 H11G 109.0 . . ?
C115 C120 C119 105.7(12) . . ?
C115 C120 C122 99.1(10) . . ?
C119 C120 C122 101.6(11) . . ?
C117 C121 H12A 109.5 . . ?
C117 C121 H12B 109.5 . . ?
H12A C121 H12B 109.5 . . ?
C117 C121 H12C 109.5 . . ?
H12A C121 H12C 109.5 . . ?
H12B C121 H12C 109.5 . . ?
C124 C122 C123 109.2(12) . . ?
C124 C122 C117 113.9(11) . . ?
C123 C122 C117 113.6(11) . . ?
C124 C122 C120 112.5(12) . . ?
C123 C122 C120 112.8(11) . . ?
C117 C122 C120 94.3(10) . . ?
C122 C123 H12D 109.5 . . ?
C122 C123 H12E 109.5 . . ?
H12D C123 H12E 109.5 . . ?
C122 C123 H12F 109.5 . . ?
H12D C123 H12F 109.5 . . ?
H12E C123 H12F 109.5 . . ?
C122 C124 H12G 109.5 . . ?
C122 C124 H12H 109.5 . . ?
H12G C124 H12H 109.5 . . ?
C122 C124 H12I 109.5 . . ?
H12G C124 H12I 109.5 . . ?
H12H C124 H12I 109.5 . . ?

loop_
_geom_bond_atom_site_label_1
_geom_bond_atom_site_label_2
_geom_bond_distance
_geom_bond_site_symmetry_2
_geom_bond_publ_flag
Yb1 O3 2.207(7) . ?
Yb1 O5 2.229(7) . ?
Yb1 O1 2.247(7) . ?
Yb1 O6 2.293(7) . ?
Yb1 O7 2.294(7) . ?
Yb1 O4 2.345(8) . ?
Yb1 O2 2.345(7) . ?
Yb1 N1 2.670(9) . ?
Yb1 C44 3.187(11) . ?
Yb1 C46 3.188(11) . ?
Yb2 O75 2.218(8) . ?
Yb2 O71 2.236(8) . ?
Yb2 O73 2.250(8) . ?
Yb2 O74 2.309(8) . ?
Yb2 O76 2.314(8) . ?
Yb2 O72 2.336(8) . ?
Yb2 N2 2.541(8) . ?
Yb2 N3 2.570(9) . ?
O1 C4 1.278(14) . ?
O2 C6 1.247(13) . ?
O3 C24 1.299(13) . ?
O4 C26 1.263(14) . ?
O5 C44 1.279(13) . ?
O6 C46 1.213(12) . ?
O7 N4 1.316(11) . ?
O71 C74 1.295(14) . ?
O72 C76 1.278(13) . ?
O73 C94 1.246(14) . ?
O74 C96 1.246(13) . ?
O75 C114 1.275(15) . ?
O76 C116 1.265(14) . ?
N1 C64 1.337(13) . ?
N1 C61 1.350(12) . ?
N2 C64 1.334(12) . ?
N2 C63 1.360(12) . ?
N3 C66 1.323(13) . ?
N3 C65 1.347(13) . ?
N4 C65 1.345(13) . ?
N4 C68 1.354(14) . ?
F1 C1 1.45(3) . ?
F2 C1 1.33(3) . ?
F3 C1 1.31(2) . ?
F4 C2 1.35(3) . ?
F5 C2 1.50(3) . ?
C1 C2 1.44(3) . ?
C2 C3 1.48(4) . ?
F1B C1B 1.46(3) . ?
F2B C1B 1.33(3) . ?
F3B C1B 1.32(3) . ?
F4B C2B 1.35(3) . ?
F5B C2B 1.50(3) . ?
C1B C2B 1.43(3) . ?
C2B C3 1.61(4) . ?
F6 C3 1.340(16) . ?
F7 C3 1.294(19) . ?
C3 C4 1.545(19) . ?
C4 C5 1.351(18) . ?
C5 C6 1.449(17) . ?
C5 C10 1.514(18) . ?
C6 C7 1.493(16) . ?
C7 C11 1.53(2) . ?
C7 C8 1.565(17) . ?
C7 C12 1.58(2) . ?
C8 C9 1.51(2) . ?
C8 H8A 0.9900 . ?
C8 H8B 0.9900 . ?
C9 C10 1.549(19) . ?
C9 H9A 0.9900 . ?
C9 H9B 0.9900 . ?
C10 C12 1.54(2) . ?
C11 H11A 0.9800 . ?
C11 H11B 0.9800 . ?
C11 H11C 0.9800 . ?
C12 C14 1.52(2) . ?
C12 C13 1.63(2) . ?
C13 H13A 0.9800 . ?
C13 H13B 0.9800 . ?
C13 H13C 0.9800 . ?
C14 H14A 0.9800 . ?
C14 H14B 0.9800 . ?
C14 H14C 0.9800 . ?
F21 C21 1.350(19) . ?
F22 C21 1.42(2) . ?
F23 C21 1.289(19) . ?
F24 C22 1.320(18) . ?
F25 C22 1.47(2) . ?
F26 C23 1.308(14) . ?
F27 C23 1.335(15) . ?
C21 C22 1.46(3) . ?
C22 C23 1.58(2) . ?
C23 C24 1.529(16) . ?
C24 C25 1.354(15) . ?
C25 C26 1.423(16) . ?
C25 C30 1.532(16) . ?
C26 C27 1.476(15) . ?
C27 C31 1.538(16) . ?
C27 C32 1.549(18) . ?
C27 C28 1.554(17) . ?
C28 C29 1.576(18) . ?
C28 H28A 0.9900 . ?
C28 H28B 0.9900 . ?
C29 C30 1.550(17) . ?
C29 H29A 0.9900 . ?
C29 H29B 0.9900 . ?
C30 C32 1.578(16) . ?
C31 H31A 0.9800 . ?
C31 H31B 0.9800 . ?
C31 H31C 0.9800 . ?
C32 C34 1.486(16) . ?
C32 C33 1.525(19) . ?
C33 H33A 0.9800 . ?
C33 H33B 0.9800 . ?
C33 H33C 0.9800 . ?
C34 H34A 0.9800 . ?
C34 H34B 0.9800 . ?
C34 H34C 0.9800 . ?
F41 C41 1.31(2) . ?
F42 C41 1.45(3) . ?
F43 C41 1.34(2) . ?
F44 C42 1.339(19) . ?
F45 C42 1.47(2) . ?
C41 C42 1.46(3) . ?
C42 C43 1.54(2) . ?
F41B C41B 1.30(3) . ?
F42B C41B 1.45(3) . ?
F43B C41B 1.34(3) . ?
F44B C42B 1.35(2) . ?
F45B C42B 1.48(3) . ?
C41B C42B 1.46(3) . ?
C42B C43 1.52(4) . ?
F46 C43 1.344(14) . ?
F47 C43 1.328(15) . ?
C43 C44 1.561(17) . ?
C44 C45 1.352(16) . ?
C45 C46 1.431(16) . ?
C45 C50 1.539(16) . ?
C46 C47 1.573(16) . ?
C47 C51 1.512(17) . ?
C47 C52 1.531(17) . ?
C47 C48 1.544(17) . ?
C48 C49 1.545(18) . ?
C48 H48A 0.9900 . ?
C48 H48B 0.9900 . ?
C49 C50 1.496(18) . ?
C49 H49A 0.9900 . ?
C49 H49B 0.9900 . ?
C50 C52 1.576(18) . ?
C51 H51A 0.9800 . ?
C51 H51B 0.9800 . ?
C51 H51C 0.9800 . ?
C52 C54 1.506(17) . ?
C52 C53 1.586(18) . ?
C53 H53A 0.9800 . ?
C53 H53B 0.9800 . ?
C53 H53C 0.9800 . ?
C54 H54A 0.9800 . ?
C54 H54B 0.9800 . ?
C54 H54C 0.9800 . ?
C61 C62 1.353(14) . ?
C61 H61 0.9500 . ?
C62 C63 1.381(14) . ?
C62 H62 0.9500 . ?
C63 H63 0.9500 . ?
C64 C65 1.465(13) . ?
C66 C67 1.389(16) . ?
C66 H66 0.9500 . ?
C67 C68 1.379(17) . ?
C67 C69 1.514(17) . ?
C68 H68 0.9500 . ?
C69 H69A 0.9800 . ?
C69 H69B 0.9800 . ?
C69 H69C 0.9800 . ?
F71 C71 1.30(2) . ?
F72 C71 1.44(2) . ?
F73 C71 1.254(19) . ?
C71 C72 1.52(3) . ?
F71B C71B 1.30(3) . ?
F72B C71B 1.45(3) . ?
F73B C71B 1.25(3) . ?
C71B C72 1.66(6) . ?
F74 C72 1.375(15) . ?
F75 C72 1.375(14) . ?
F76 C73 1.380(15) . ?
F77 C73 1.396(14) . ?
C72 C73 1.468(18) . ?
C73 C74 1.537(17) . ?
C74 C75 1.378(17) . ?
C75 C76 1.420(16) . ?
C75 C80 1.521(18) . ?
C76 C77 1.522(16) . ?
C77 C81 1.524(17) . ?
C77 C78 1.541(16) . ?
C77 C82 1.562(17) . ?
C78 C79 1.562(17) . ?
C78 H78A 0.9900 . ?
C78 H78B 0.9900 . ?
C79 C80 1.542(19) . ?
C79 H79A 0.9900 . ?
C79 H79B 0.9900 . ?
C80 C82 1.56(2) . ?
C81 H81A 0.9800 . ?
C81 H81B 0.9800 . ?
C81 H81C 0.9800 . ?
C82 C84 1.476(19) . ?
C82 C83 1.52(2) . ?
C83 H83A 0.9800 . ?
C83 H83B 0.9800 . ?
C83 H83C 0.9800 . ?
C84 H84A 0.9800 . ?
C84 H84B 0.9800 . ?
C84 H84C 0.9800 . ?
F91 C91 1.25(2) . ?
F92 C91 1.40(3) . ?
F93 C91 1.30(2) . ?
F94 C92 1.42(2) . ?
F95 C92 1.36(2) . ?
C91 C92 1.496(18) . ?
C92 C93 1.51(3) . ?
F91B C91B 1.24(3) . ?
F92B C91B 1.40(4) . ?
F93B C91B 1.30(3) . ?
F94B C92B 1.42(3) . ?
F95B C92B 1.36(3) . ?
C91B C92B 1.51(3) . ?
C92B C93 1.44(5) . ?
F96 C93 1.350(16) . ?
F97 C93 1.342(15) . ?
C93 C94 1.546(17) . ?
C94 C95 1.389(17) . ?
C95 C96 1.437(16) . ?
C95 C100 1.490(18) . ?
C96 C97 1.525(15) . ?
C97 C101 1.469(16) . ?
C97 C102 1.569(17) . ?
C97 C98 1.610(17) . ?
C98 C99 1.532(18) . ?
C98 H98A 0.9900 . ?
C98 H98B 0.9900 . ?
C99 C100 1.54(2) . ?
C99 H99A 0.9900 . ?
C99 H99B 0.9900 . ?
C100 C102 1.574(19) . ?
C101 H10A 0.9800 . ?
C101 H10B 0.9800 . ?
C101 H10C 0.9800 . ?
C102 C103 1.511(18) . ?
C102 C104 1.513(18) . ?
C103 H10D 0.9800 . ?
C103 H10E 0.9800 . ?
C103 H10F 0.9800 . ?
C104 H10G 0.9800 . ?
C104 H10H 0.9800 . ?
C104 H10I 0.9800 . ?
F111 C111 1.351(18) . ?
F112 C111 1.327(17) . ?
F113 C111 1.318(18) . ?
F114 C112 1.45(2) . ?
F115 C112 1.43(2) . ?
C111 C112 1.519(19) . ?
C112 C113 1.585(16) . ?
F211 C211 1.31(2) . ?
F212 C211 1.30(2) . ?
F213 C211 1.30(2) . ?
F214 C212 1.44(3) . ?
F215 C212 1.45(3) . ?
C211 C212 1.52(2) . ?
C212 C113 1.49(3) . ?
F116 C113 1.314(14) . ?
F117 C113 1.369(15) . ?
C113 C114 1.513(17) . ?
C114 C115 1.406(18) . ?
C115 C116 1.419(17) . ?
C115 C120 1.507(18) . ?
C116 C117 1.524(15) . ?
C117 C121 1.503(19) . ?
C117 C122 1.531(18) . ?
C117 C118 1.560(19) . ?
C118 C119 1.553(18) . ?
C118 H11D 0.9900 . ?
C118 H11E 0.9900 . ?
C119 C120 1.55(2) . ?
C119 H11F 0.9900 . ?
C119 H11G 0.9900 . ?
C120 C122 1.577(19) . ?
C121 H12A 0.9800 . ?
C121 H12B 0.9800 . ?
C121 H12C 0.9800 . ?
C122 C124 1.507(19) . ?
C122 C123 1.525(17) . ?
C123 H12D 0.9800 . ?
C123 H12E 0.9800 . ?
C123 H12F 0.9800 . ?
C124 H12G 0.9800 . ?
C124 H12H 0.9800 . ?
C124 H12I 0.9800 . ?

loop_
_geom_torsion_atom_site_label_1
_geom_torsion_atom_site_label_2
_geom_torsion_atom_site_label_3
_geom_torsion_atom_site_label_4
_geom_torsion
_geom_torsion_site_symmetry_1
_geom_torsion_site_symmetry_2
_geom_torsion_site_symmetry_3
_geom_torsion_site_symmetry_4
_geom_torsion_publ_flag
Yb1 O7 N4 C65 -69.4(11) . . . . ?
Yb1 O7 N4 C68 111.5(10) . . . . ?
F3 C1 C2 F4 -52(5) . . . . ?
F2 C1 C2 F4 180(3) . . . . ?
F1 C1 C2 F4 66(3) . . . . ?
F3 C1 C2 C3 172(4) . . . . ?
F2 C1 C2 C3 44(5) . . . . ?
F1 C1 C2 C3 -70(4) . . . . ?
F3 C1 C2 F5 59(4) . . . . ?
F2 C1 C2 F5 -68(4) . . . . ?
F1 C1 C2 F5 178(3) . . . . ?
F3B C1B C2B F4B -23(5) . . . . ?
F2B C1B C2B F4B -150(4) . . . . ?
F1B C1B C2B F4B 96(4) . . . . ?
F3B C1B C2B F5B 82(5) . . . . ?
F2B C1B C2B F5B -45(4) . . . . ?
F1B C1B C2B F5B -159(4) . . . . ?
F3B C1B C2B C3 -156(4) . . . . ?
F2B C1B C2B C3 77(4) . . . . ?
F1B C1B C2B C3 -36(4) . . . . ?
F4 C2 C3 F7 -46(3) . . . . ?
C1 C2 C3 F7 91(4) . . . . ?
F5 C2 C3 F7 -160.6(19) . . . . ?
F4 C2 C3 F6 65(3) . . . . ?
C1 C2 C3 F6 -158(3) . . . . ?
F5 C2 C3 F6 -50(2) . . . . ?
F4 C2 C3 C4 -173(2) . . . . ?
C1 C2 C3 C4 -37(4) . . . . ?
F5 C2 C3 C4 72(2) . . . . ?
F4B C2B C3 F7 -63(4) . . . . ?
C1B C2B C3 F7 66(3) . . . . ?
F5B C2B C3 F7 -178(2) . . . . ?
F4B C2B C3 F6 49(4) . . . . ?
C1B C2B C3 F6 178(3) . . . . ?
F5B C2B C3 F6 -66(3) . . . . ?
F4B C2B C3 C4 166(3) . . . . ?
C1B C2B C3 C4 -65(4) . . . . ?
F5B C2B C3 C4 52(3) . . . . ?
Yb1 O1 C4 C5 -3(2) . . . . ?
Yb1 O1 C4 C3 174.6(8) . . . . ?
F7 C3 C4 O1 -36.1(16) . . . . ?
F6 C3 C4 O1 -154.8(12) . . . . ?
C2 C3 C4 O1 88(2) . . . . ?
C2B C3 C4 O1 94(2) . . . . ?
F7 C3 C4 C5 141.5(14) . . . . ?
F6 C3 C4 C5 23(2) . . . . ?
C2 C3 C4 C5 -95(2) . . . . ?
C2B C3 C4 C5 -88(2) . . . . ?
O1 C4 C5 C6 6(2) . . . . ?
C3 C4 C5 C6 -171.5(11) . . . . ?
O1 C4 C5 C10 -177.3(13) . . . . ?
C3 C4 C5 C10 5(2) . . . . ?
Yb1 O2 C6 C5 -5.1(17) . . . . ?
Yb1 O2 C6 C7 177.8(8) . . . . ?
C4 C5 C6 O2 -1.5(19) . . . . ?
C10 C5 C6 O2 -179.3(11) . . . . ?
C4 C5 C6 C7 176.0(11) . . . . ?
C10 C5 C6 C7 -1.8(12) . . . . ?
O2 C6 C7 C11 -17.2(17) . . . . ?
C5 C6 C7 C11 165.2(11) . . . . ?
O2 C6 C7 C8 109.7(13) . . . . ?
C5 C6 C7 C8 -67.9(12) . . . . ?
O2 C6 C7 C12 -146.1(12) . . . . ?
C5 C6 C7 C12 36.3(12) . . . . ?
C6 C7 C8 C9 69.5(13) . . . . ?
C11 C7 C8 C9 -162.7(12) . . . . ?
C12 C7 C8 C9 -32.4(14) . . . . ?
C7 C8 C9 C10 -2.1(15) . . . . ?
C4 C5 C10 C12 148.0(15) . . . . ?
C6 C5 C10 C12 -34.6(13) . . . . ?
C4 C5 C10 C9 -105.0(17) . . . . ?
C6 C5 C10 C9 72.4(14) . . . . ?
C8 C9 C10 C5 -68.3(15) . . . . ?
C8 C9 C10 C12 37.1(14) . . . . ?
C5 C10 C12 C14 -64.4(15) . . . . ?
C9 C10 C12 C14 -173.7(12) . . . . ?
C5 C10 C12 C7 54.4(11) . . . . ?
C9 C10 C12 C7 -54.9(11) . . . . ?
C5 C10 C12 C13 169.6(12) . . . . ?
C9 C10 C12 C13 60.4(16) . . . . ?
C6 C7 C12 C14 66.0(16) . . . . ?
C11 C7 C12 C14 -60.2(18) . . . . ?
C8 C7 C12 C14 172.8(13) . . . . ?
C6 C7 C12 C10 -54.4(11) . . . . ?
C11 C7 C12 C10 179.3(11) . . . . ?
C8 C7 C12 C10 52.4(12) . . . . ?
C6 C7 C12 C13 -172.7(12) . . . . ?
C11 C7 C12 C13 61.0(16) . . . . ?
C8 C7 C12 C13 -65.9(15) . . . . ?
F23 C21 C22 F24 -49(2) . . . . ?
F21 C21 C22 F24 -173.7(14) . . . . ?
F22 C21 C22 F24 69.9(17) . . . . ?
F23 C21 C22 F25 63.2(19) . . . . ?
F21 C21 C22 F25 -61.9(18) . . . . ?
F22 C21 C22 F25 -178.3(10) . . . . ?
F23 C21 C22 C23 -178.2(15) . . . . ?
F21 C21 C22 C23 57(2) . . . . ?
F22 C21 C22 C23 -59.7(19) . . . . ?
F24 C22 C23 F26 -51.0(16) . . . . ?
C21 C22 C23 F26 79(2) . . . . ?
F25 C22 C23 F26 -166.8(12) . . . . ?
F24 C22 C23 F27 62.0(15) . . . . ?
C21 C22 C23 F27 -168.0(16) . . . . ?
F25 C22 C23 F27 -53.7(15) . . . . ?
F24 C22 C23 C24 -178.0(11) . . . . ?
C21 C22 C23 C24 -48(2) . . . . ?
F25 C22 C23 C24 66.3(15) . . . . ?
Yb1 O3 C24 C25 8.0(17) . . . . ?
Yb1 O3 C24 C23 -174.4(7) . . . . ?
F26 C23 C24 O3 175.3(11) . . . . ?
F27 C23 C24 O3 53.0(13) . . . . ?
C22 C23 C24 O3 -62.2(14) . . . . ?
F26 C23 C24 C25 -7.0(18) . . . . ?
F27 C23 C24 C25 -129.3(12) . . . . ?
C22 C23 C24 C25 115.4(14) . . . . ?
O3 C24 C25 C26 5.8(18) . . . . ?
C23 C24 C25 C26 -171.5(11) . . . . ?
O3 C24 C25 C30 -179.3(11) . . . . ?
C23 C24 C25 C30 3(2) . . . . ?
Yb1 O4 C26 C25 -12.4(18) . . . . ?
Yb1 O4 C26 C27 169.3(8) . . . . ?
C24 C25 C26 O4 -2.7(19) . . . . ?
C30 C25 C26 O4 -178.9(11) . . . . ?
C24 C25 C26 C27 175.8(10) . . . . ?
C30 C25 C26 C27 -0.4(13) . . . . ?
O4 C26 C27 C31 -17.6(17) . . . . ?
C25 C26 C27 C31 163.9(11) . . . . ?
O4 C26 C27 C32 -146.4(12) . . . . ?
C25 C26 C27 C32 35.0(12) . . . . ?
O4 C26 C27 C28 107.1(13) . . . . ?
C25 C26 C27 C28 -71.5(12) . . . . ?
C26 C27 C28 C29 70.8(11) . . . . ?
C31 C27 C28 C29 -163.7(10) . . . . ?
C32 C27 C28 C29 -34.1(11) . . . . ?
C27 C28 C29 C30 -2.4(12) . . . . ?
C24 C25 C30 C29 -104.2(15) . . . . ?
C26 C25 C30 C29 71.3(11) . . . . ?
C24 C25 C30 C32 150.8(13) . . . . ?
C26 C25 C30 C32 -33.6(12) . . . . ?
C28 C29 C30 C25 -67.0(11) . . . . ?
C28 C29 C30 C32 37.2(12) . . . . ?
C26 C27 C32 C34 -170.1(11) . . . . ?
C31 C27 C32 C34 63.6(15) . . . . ?
C28 C27 C32 C34 -62.8(13) . . . . ?
C26 C27 C32 C33 62.3(12) . . . . ?
C31 C27 C32 C33 -64.0(14) . . . . ?
C28 C27 C32 C33 169.6(9) . . . . ?
C26 C27 C32 C30 -52.1(10) . . . . ?
C31 C27 C32 C30 -178.5(10) . . . . ?
C28 C27 C32 C30 55.2(10) . . . . ?
C25 C30 C32 C34 171.0(11) . . . . ?
C29 C30 C32 C34 63.0(14) . . . . ?
C25 C30 C32 C33 -63.9(12) . . . . ?
C29 C30 C32 C33 -171.9(10) . . . . ?
C25 C30 C32 C27 51.8(10) . . . . ?
C29 C30 C32 C27 -56.3(11) . . . . ?
F41 C41 C42 F44 -46(3) . . . . ?
F43 C41 C42 F44 -169(2) . . . . ?
F42 C41 C42 F44 74(2) . . . . ?
F41 C41 C42 F45 64(2) . . . . ?
F43 C41 C42 F45 -60(2) . . . . ?
F42 C41 C42 F45 -176.8(15) . . . . ?
F41 C41 C42 C43 180(2) . . . . ?
F43 C41 C42 C43 56(3) . . . . ?
F42 C41 C42 C43 -61(3) . . . . ?
F41B C41B C42B F44B -56(4) . . . . ?
F43B C41B C42B F44B 178(4) . . . . ?
F42B C41B C42B F44B 68(4) . . . . ?
F41B C41B C42B F45B 60(4) . . . . ?
F43B C41B C42B F45B -66(4) . . . . ?
F42B C41B C42B F45B -176(3) . . . . ?
F41B C41B C42B C43 -168(3) . . . . ?
F43B C41B C42B C43 65(4) . . . . ?
F42B C41B C42B C43 -44(3) . . . . ?
F44B C42B C43 F47 -53(3) . . . . ?
C41B C42B C43 F47 63(3) . . . . ?
F45B C42B C43 F47 -176(2) . . . . ?
F44B C42B C43 F46 61(3) . . . . ?
C41B C42B C43 F46 177(3) . . . . ?
F45B C42B C43 F46 -62(3) . . . . ?
F44B C42B C43 C44 -176(2) . . . . ?
C41B C42B C43 C44 -60(3) . . . . ?
F45B C42B C43 C44 62(3) . . . . ?
F44 C42 C43 F47 -52(2) . . . . ?
C41 C42 C43 F47 81(2) . . . . ?
F45 C42 C43 F47 -166.2(12) . . . . ?
F44 C42 C43 F46 62(2) . . . . ?
C41 C42 C43 F46 -165(2) . . . . ?
F45 C42 C43 F46 -52.4(16) . . . . ?
F44 C42 C43 C44 -175.5(16) . . . . ?
C41 C42 C43 C44 -43(3) . . . . ?
F45 C42 C43 C44 70.3(17) . . . . ?
Yb1 O5 C44 C45 -31.1(17) . . . . ?
Yb1 O5 C44 C43 152.8(7) . . . . ?
F47 C43 C44 O5 -35.0(14) . . . . ?
F46 C43 C44 O5 -152.6(10) . . . . ?
C42B C43 C44 O5 87.3(19) . . . . ?
C42 C43 C44 O5 88.4(16) . . . . ?
F47 C43 C44 C45 148.5(11) . . . . ?
F46 C43 C44 C45 31.0(16) . . . . ?
C42B C43 C44 C45 -89(2) . . . . ?
C42 C43 C44 C45 -88.0(17) . . . . ?
F47 C43 C44 Yb1 -12.5(17) . . . . ?
F46 C43 C44 Yb1 -130.1(10) . . . . ?
C42B C43 C44 Yb1 109.8(19) . . . . ?
C42 C43 C44 Yb1 110.9(15) . . . . ?
O5 C44 C45 C46 4(2) . . . . ?
C43 C44 C45 C46 179.9(11) . . . . ?
Yb1 C44 C45 C46 -12.5(12) . . . . ?
O5 C44 C45 C50 -175.1(12) . . . . ?
C43 C44 C45 C50 1(2) . . . . ?
Yb1 C44 C45 C50 168.4(13) . . . . ?
Yb1 O6 C46 C45 6.8(19) . . . . ?
Yb1 O6 C46 C47 -166.0(8) . . . . ?
C44 C45 C46 O6 9(2) . . . . ?
C50 C45 C46 O6 -172.1(12) . . . . ?
C44 C45 C46 C47 -177.6(11) . . . . ?
C50 C45 C46 C47 1.8(13) . . . . ?
C44 C45 C46 Yb1 12.4(12) . . . . ?
C50 C45 C46 Yb1 -168.2(8) . . . . ?
O6 C46 C47 C51 -21.4(17) . . . . ?
C45 C46 C47 C51 164.2(10) . . . . ?
Yb1 C46 C47 C51 -41(2) . . . . ?
O6 C46 C47 C52 -151.9(12) . . . . ?
C45 C46 C47 C52 33.7(12) . . . . ?
Yb1 C46 C47 C52 -171.7(16) . . . . ?
O6 C46 C47 C48 103.3(13) . . . . ?
C45 C46 C47 C48 -71.1(12) . . . . ?
Yb1 C46 C47 C48 83(2) . . . . ?
C51 C47 C48 C49 -164.6(11) . . . . ?
C52 C47 C48 C49 -31.7(13) . . . . ?
C46 C47 C48 C49 71.1(12) . . . . ?
C47 C48 C49 C50 -3.3(14) . . . . ?
C48 C49 C50 C45 -67.1(13) . . . . ?
C48 C49 C50 C52 36.0(12) . . . . ?
C44 C45 C50 C49 -110.9(16) . . . . ?
C46 C45 C50 C49 69.8(13) . . . . ?
C44 C45 C50 C52 143.9(14) . . . . ?
C46 C45 C50 C52 -35.4(12) . . . . ?
C51 C47 C52 C54 -58.3(16) . . . . ?
C48 C47 C52 C54 172.4(11) . . . . ?
C46 C47 C52 C54 67.8(13) . . . . ?
C51 C47 C52 C50 -179.2(11) . . . . ?
C48 C47 C52 C50 51.5(11) . . . . ?
C46 C47 C52 C50 -53.1(10) . . . . ?
C51 C47 C52 C53 64.7(16) . . . . ?
C48 C47 C52 C53 -64.5(14) . . . . ?
C46 C47 C52 C53 -169.2(11) . . . . ?
C49 C50 C52 C54 -174.5(11) . . . . ?
C45 C50 C52 C54 -65.8(12) . . . . ?
C49 C50 C52 C47 -54.3(11) . . . . ?
C45 C50 C52 C47 54.3(10) . . . . ?
C49 C50 C52 C53 61.4(13) . . . . ?
C45 C50 C52 C53 170.1(10) . . . . ?
C64 N1 C61 C62 -2.8(16) . . . . ?
Yb1 N1 C61 C62 166.5(10) . . . . ?
N1 C61 C62 C63 2.4(19) . . . . ?
C64 N2 C63 C62 -1.2(17) . . . . ?
Yb2 N2 C63 C62 172.4(9) . . . . ?
C61 C62 C63 N2 -0.3(19) . . . . ?
C63 N2 C64 N1 0.7(15) . . . . ?
Yb2 N2 C64 N1 -172.7(7) . . . . ?
C63 N2 C64 C65 -178.6(9) . . . . ?
Yb2 N2 C64 C65 7.9(11) . . . . ?
C61 N1 C64 N2 1.2(15) . . . . ?
Yb1 N1 C64 N2 -167.0(7) . . . . ?
C61 N1 C64 C65 -179.5(9) . . . . ?
Yb1 N1 C64 C65 12.4(13) . . . . ?
O7 N4 C65 N3 -173.2(9) . . . . ?
C68 N4 C65 N3 5.9(16) . . . . ?
O7 N4 C65 C64 8.1(15) . . . . ?
C68 N4 C65 C64 -172.9(10) . . . . ?
C66 N3 C65 N4 -4.7(16) . . . . ?
Yb2 N3 C65 N4 148.3(8) . . . . ?
C66 N3 C65 C64 174.2(10) . . . . ?
Yb2 N3 C65 C64 -32.9(11) . . . . ?
N2 C64 C65 N4 -164.5(10) . . . . ?
N1 C64 C65 N4 16.1(15) . . . . ?
N2 C64 C65 N3 16.7(13) . . . . ?
N1 C64 C65 N3 -162.7(9) . . . . ?
C65 N3 C66 C67 1.5(19) . . . . ?
Yb2 N3 C66 C67 -151.3(11) . . . . ?
N3 C66 C67 C68 0(2) . . . . ?
N3 C66 C67 C69 -178.3(15) . . . . ?
O7 N4 C68 C67 175.2(12) . . . . ?
C65 N4 C68 C67 -3.9(19) . . . . ?
C66 C67 C68 N4 1(2) . . . . ?
C69 C67 C68 N4 179.5(15) . . . . ?
F73 C71 C72 F75 10(2) . . . . ?
F71 C71 C72 F75 144.9(17) . . . . ?
F72 C71 C72 F75 -101.9(14) . . . . ?
F73 C71 C72 F74 -104.1(18) . . . . ?
F71 C71 C72 F74 31(2) . . . . ?
F72 C71 C72 F74 144.2(13) . . . . ?
F73 C71 C72 C73 132.3(18) . . . . ?
F71 C71 C72 C73 -93(2) . . . . ?
F72 C71 C72 C73 21(2) . . . . ?
F73B C71B C72 F75 -14(4) . . . . ?
F71B C71B C72 F75 124(3) . . . . ?
F72B C71B C72 F75 -125(2) . . . . ?
F73B C71B C72 F74 -134(3) . . . . ?
F71B C71B C72 F74 4(3) . . . . ?
F72B C71B C72 F74 115(3) . . . . ?
F73B C71B C72 C73 102(3) . . . . ?
F71B C71B C72 C73 -121(3) . . . . ?
F72B C71B C72 C73 -9(3) . . . . ?
F75 C72 C73 F76 56.4(13) . . . . ?
F74 C72 C73 F76 172.0(9) . . . . ?
C71 C72 C73 F76 -65.7(17) . . . . ?
C71B C72 C73 F76 -58.6(19) . . . . ?
F75 C72 C73 F77 -56.8(13) . . . . ?
F74 C72 C73 F77 58.9(13) . . . . ?
C71 C72 C73 F77 -178.8(13) . . . . ?
C71B C72 C73 F77 -171.8(16) . . . . ?
F75 C72 C73 C74 -176.7(11) . . . . ?
F74 C72 C73 C74 -61.0(14) . . . . ?
C71 C72 C73 C74 61.3(19) . . . . ?
C71B C72 C73 C74 68(2) . . . . ?
Yb2 O71 C74 C75 -10.3(19) . . . . ?
Yb2 O71 C74 C73 172.0(8) . . . . ?
F76 C73 C74 O71 119.1(12) . . . . ?
F77 C73 C74 O71 -124.5(11) . . . . ?
C72 C73 C74 O71 -4.9(17) . . . . ?
F76 C73 C74 C75 -58.8(15) . . . . ?
F77 C73 C74 C75 57.6(15) . . . . ?
C72 C73 C74 C75 177.2(12) . . . . ?
O71 C74 C75 C76 2(2) . . . . ?
C73 C74 C75 C76 179.7(11) . . . . ?
O71 C74 C75 C80 177.8(13) . . . . ?
C73 C74 C75 C80 -5(2) . . . . ?
Yb2 O72 C76 C75 6.1(17) . . . . ?
Yb2 O72 C76 C77 -169.5(8) . . . . ?
C74 C75 C76 O72 -0.5(19) . . . . ?
C80 C75 C76 O72 -177.1(11) . . . . ?
C74 C75 C76 C77 175.9(11) . . . . ?
C80 C75 C76 C77 -0.7(13) . . . . ?
O72 C76 C77 C81 -20.5(16) . . . . ?
C75 C76 C77 C81 163.1(10) . . . . ?
O72 C76 C77 C78 105.0(12) . . . . ?
C75 C76 C77 C78 -71.4(11) . . . . ?
O72 C76 C77 C82 -148.2(11) . . . . ?
C75 C76 C77 C82 35.5(12) . . . . ?
C76 C77 C78 C79 71.5(12) . . . . ?
C81 C77 C78 C79 -163.9(11) . . . . ?
C82 C77 C78 C79 -33.3(12) . . . . ?
C77 C78 C79 C80 -2.5(13) . . . . ?
C74 C75 C80 C79 -104.2(16) . . . . ?
C76 C75 C80 C79 72.0(13) . . . . ?
C74 C75 C80 C82 149.5(14) . . . . ?
C76 C75 C80 C82 -34.4(13) . . . . ?
C78 C79 C80 C75 -67.6(13) . . . . ?
C78 C79 C80 C82 37.6(13) . . . . ?
C75 C80 C82 C84 168.8(12) . . . . ?
C79 C80 C82 C84 60.7(15) . . . . ?
C75 C80 C82 C83 -64.0(15) . . . . ?
C79 C80 C82 C83 -172.1(12) . . . . ?
C75 C80 C82 C77 52.5(11) . . . . ?
C79 C80 C82 C77 -55.6(12) . . . . ?
C76 C77 C82 C84 -171.6(12) . . . . ?
C81 C77 C82 C84 64.0(16) . . . . ?
C78 C77 C82 C84 -64.6(14) . . . . ?
C76 C77 C82 C83 65.3(14) . . . . ?
C81 C77 C82 C83 -59.1(16) . . . . ?
C78 C77 C82 C83 172.3(12) . . . . ?
C76 C77 C82 C80 -53.0(11) . . . . ?
C81 C77 C82 C80 -177.4(11) . . . . ?
C78 C77 C82 C80 54.1(11) . . . . ?
F91 C91 C92 F95 -87(3) . . . . ?
F93 C91 C92 F95 56(3) . . . . ?
F92 C91 C92 F95 159(2) . . . . ?
F91 C91 C92 F94 156(3) . . . . ?
F93 C91 C92 F94 -61(3) . . . . ?
F92 C91 C92 F94 43(3) . . . . ?
F91 C91 C92 C93 32(4) . . . . ?
F93 C91 C92 C93 174(2) . . . . ?
F92 C91 C92 C93 -82(2) . . . . ?
F91B C91B C92B F95B -81(5) . . . . ?
F93B C91B C92B F95B 54(5) . . . . ?
F92B C91B C92B F95B 163(4) . . . . ?
F91B C91B C92B F94B 167(5) . . . . ?
F93B C91B C92B F94B -59(5) . . . . ?
F92B C91B C92B F94B 50(4) . . . . ?
F91B C91B C92B C93 49(5) . . . . ?
F93B C91B C92B C93 -176(4) . . . . ?
F92B C91B C92B C93 -67(4) . . . . ?
F95B C92B C93 F97 86(3) . . . . ?
F94B C92B C93 F97 -158(2) . . . . ?
C91B C92B C93 F97 -37(4) . . . . ?
F95B C92B C93 F96 -159(3) . . . . ?
F94B C92B C93 F96 -43(3) . . . . ?
C91B C92B C93 F96 78(4) . . . . ?
F95B C92B C93 C94 -38(4) . . . . ?
F94B C92B C93 C94 79(3) . . . . ?
C91B C92B C93 C94 -161(3) . . . . ?
F95 C92 C93 F97 53.1(19) . . . . ?
F94 C92 C93 F97 169.9(14) . . . . ?
C91 C92 C93 F97 -64(2) . . . . ?
F95 C92 C93 F96 167.3(15) . . . . ?
F94 C92 C93 F96 -75.9(17) . . . . ?
C91 C92 C93 F96 51(2) . . . . ?
F95 C92 C93 C94 -67(2) . . . . ?
F94 C92 C93 C94 49(2) . . . . ?
C91 C92 C93 C94 175.8(18) . . . . ?
Yb2 O73 C94 C95 12(2) . . . . ?
Yb2 O73 C94 C93 -170.5(8) . . . . ?
F97 C93 C94 O73 -45.4(16) . . . . ?
F96 C93 C94 O73 -161.7(11) . . . . ?
C92B C93 C94 O73 80(2) . . . . ?
C92 C93 C94 O73 74.9(16) . . . . ?
F97 C93 C94 C95 132.0(13) . . . . ?
F96 C93 C94 C95 15.7(18) . . . . ?
C92B C93 C94 C95 -102(2) . . . . ?
C92 C93 C94 C95 -107.7(17) . . . . ?
O73 C94 C95 C96 7(2) . . . . ?
C93 C94 C95 C96 -169.7(11) . . . . ?
O73 C94 C95 C100 179.0(14) . . . . ?
C93 C94 C95 C100 2(2) . . . . ?
Yb2 O74 C96 C95 -17.9(17) . . . . ?
Yb2 O74 C96 C97 165.8(8) . . . . ?
C94 C95 C96 O74 -4(2) . . . . ?
C100 C95 C96 O74 -177.4(11) . . . . ?
C94 C95 C96 C97 173.2(11) . . . . ?
C100 C95 C96 C97 -0.6(13) . . . . ?
O74 C96 C97 C101 -16.7(17) . . . . ?
C95 C96 C97 C101 166.3(11) . . . . ?
O74 C96 C97 C102 -148.4(11) . . . . ?
C95 C96 C97 C102 34.6(12) . . . . ?
O74 C96 C97 C98 109.1(12) . . . . ?
C95 C96 C97 C98 -67.9(11) . . . . ?
C101 C97 C98 C99 -162.4(10) . . . . ?
C96 C97 C98 C99 70.4(11) . . . . ?
C102 C97 C98 C99 -31.2(12) . . . . ?
C97 C98 C99 C100 -4.6(13) . . . . ?
C94 C95 C100 C99 -99.4(18) . . . . ?
C96 C95 C100 C99 73.0(13) . . . . ?
C94 C95 C100 C102 153.9(15) . . . . ?
C96 C95 C100 C102 -33.8(13) . . . . ?
C98 C99 C100 C95 -66.8(13) . . . . ?
C98 C99 C100 C102 39.2(12) . . . . ?
C101 C97 C102 C103 -62.7(15) . . . . ?
C96 C97 C102 C103 66.4(13) . . . . ?
C98 C97 C102 C103 170.0(11) . . . . ?
C101 C97 C102 C104 62.6(16) . . . . ?
C96 C97 C102 C104 -168.3(11) . . . . ?
C98 C97 C102 C104 -64.6(13) . . . . ?
C101 C97 C102 C100 179.5(11) . . . . ?
C96 C97 C102 C100 -51.4(11) . . . . ?
C98 C97 C102 C100 52.3(11) . . . . ?
C95 C100 C102 C103 -64.0(14) . . . . ?
C99 C100 C102 C103 -174.2(11) . . . . ?
C95 C100 C102 C104 169.2(12) . . . . ?
C99 C100 C102 C104 59.0(15) . . . . ?
C95 C100 C102 C97 52.6(12) . . . . ?
C99 C100 C102 C97 -57.6(11) . . . . ?
F113 C111 C112 F115 54.8(15) . . . . ?
F112 C111 C112 F115 -56.1(15) . . . . ?
F111 C111 C112 F115 176.4(14) . . . . ?
F113 C111 C112 F114 171.6(16) . . . . ?
F112 C111 C112 F114 60.7(16) . . . . ?
F111 C111 C112 F114 -66.8(16) . . . . ?
F113 C111 C112 C113 -75.8(16) . . . . ?
F112 C111 C112 C113 173.3(14) . . . . ?
F111 C111 C112 C113 45.8(17) . . . . ?
F213 C211 C212 F214 159(6) . . . . ?
F212 C211 C212 F214 43(6) . . . . ?
F211 C211 C212 F214 -79(6) . . . . ?
F213 C211 C212 F215 45(5) . . . . ?
F212 C211 C212 F215 -71(5) . . . . ?
F211 C211 C212 F215 167(5) . . . . ?
F213 C211 C212 C113 -81(6) . . . . ?
F212 C211 C212 C113 164(6) . . . . ?
F211 C211 C212 C113 41(6) . . . . ?
F214 C212 C113 F116 53(4) . . . . ?
F215 C212 C113 F116 173(4) . . . . ?
C211 C212 C113 F116 -67(5) . . . . ?
F214 C212 C113 F117 -61(5) . . . . ?
F215 C212 C113 F117 58(5) . . . . ?
C211 C212 C113 F117 179(3) . . . . ?
F214 C212 C113 C114 170(4) . . . . ?
F215 C212 C113 C114 -71(4) . . . . ?
C211 C212 C113 C114 50(5) . . . . ?
F115 C112 C113 F116 159.4(14) . . . . ?
F114 C112 C113 F116 37.5(19) . . . . ?
C111 C112 C113 F116 -76.0(17) . . . . ?
F115 C112 C113 F117 47.8(17) . . . . ?
F114 C112 C113 F117 -74.1(15) . . . . ?
C111 C112 C113 F117 172.4(12) . . . . ?
F115 C112 C113 C114 -65.5(19) . . . . ?
F114 C112 C113 C114 172.6(14) . . . . ?
C111 C112 C113 C114 59.1(17) . . . . ?
Yb2 O75 C114 C115 -8(2) . . . . ?
Yb2 O75 C114 C113 173.6(8) . . . . ?
F116 C113 C114 O75 -160.8(11) . . . . ?
F117 C113 C114 O75 -44.5(15) . . . . ?
C212 C113 C114 O75 94(3) . . . . ?
C112 C113 C114 O75 62.4(17) . . . . ?
F116 C113 C114 C115 20.6(19) . . . . ?
F117 C113 C114 C115 136.9(13) . . . . ?
C212 C113 C114 C115 -85(3) . . . . ?
C112 C113 C114 C115 -116.2(16) . . . . ?
O75 C114 C115 C116 11(2) . . . . ?
C113 C114 C115 C116 -170.7(12) . . . . ?
O75 C114 C115 C120 -176.6(14) . . . . ?
C113 C114 C115 C120 2(2) . . . . ?
Yb2 O76 C116 C115 -5(2) . . . . ?
Yb2 O76 C116 C117 176.9(9) . . . . ?
C114 C115 C116 O76 -4(2) . . . . ?
C120 C115 C116 O76 -178.5(13) . . . . ?
C114 C115 C116 C117 173.8(12) . . . . ?
C120 C115 C116 C117 -0.3(15) . . . . ?
O76 C116 C117 C121 -17.0(19) . . . . ?
C115 C116 C117 C121 164.7(12) . . . . ?
O76 C116 C117 C122 -146.1(12) . . . . ?
C115 C116 C117 C122 35.6(13) . . . . ?
O76 C116 C117 C118 107.3(14) . . . . ?
C115 C116 C117 C118 -71.0(13) . . . . ?
C121 C117 C118 C119 -163.4(11) . . . . ?
C116 C117 C118 C119 71.5(13) . . . . ?
C122 C117 C118 C119 -31.4(12) . . . . ?
C117 C118 C119 C120 -4.2(13) . . . . ?
C114 C115 C120 C119 -102.4(17) . . . . ?
C116 C115 C120 C119 70.9(14) . . . . ?
C114 C115 C120 C122 152.7(15) . . . . ?
C116 C115 C120 C122 -34.0(14) . . . . ?
C118 C119 C120 C115 -66.0(14) . . . . ?
C118 C119 C120 C122 37.0(13) . . . . ?
C121 C117 C122 C124 -62.3(15) . . . . ?
C116 C117 C122 C124 63.5(14) . . . . ?
C118 C117 C122 C124 169.3(11) . . . . ?
C121 C117 C122 C123 63.6(17) . . . . ?
C116 C117 C122 C123 -170.6(12) . . . . ?
C118 C117 C122 C123 -64.8(14) . . . . ?
C121 C117 C122 C120 -179.2(11) . . . . ?
C116 C117 C122 C120 -53.4(11) . . . . ?
C118 C117 C122 C120 52.3(11) . . . . ?
C115 C120 C122 C124 -64.4(14) . . . . ?
C119 C120 C122 C124 -172.7(11) . . . . ?
C115 C120 C122 C123 171.5(12) . . . . ?
C119 C120 C122 C123 63.3(14) . . . . ?
C115 C120 C122 C117 53.7(12) . . . . ?
C119 C120 C122 C117 -54.6(11) . . . . ?
